data_7033198
loop_
_publ_author_name
'Fuller, Rebecca O.'
'Koutsantonis, George A.'
'Lozi\'c, Ivan'
'Ogden, Mark I.'
'Skelton, Brian W.'

_publ_section_title
;
 Manganese-calcium clusters supported by calixarenes.
;
_journal_issue 5
_journal_name_full 'Dalton transactions (Cambridge, England : 2003)'
_journal_page_first 2132
_journal_page_last 2137
_journal_paper_doi 10.1039/c4dt02952f
_journal_volume 44
_journal_year 2015
_chemical_absolute_configuration unk
_chemical_formula_moiety 'C92 H118 Ca2 Mn N4 O12 S8,4(C3 H7 N O)'
_chemical_formula_sum 'C104 H146 Ca2 Mn N8 O16 S8'
_chemical_formula_weight 2155.87
_chemical_name_systematic
;
 ?
;
_space_group_IT_number 5
_symmetry_cell_setting monoclinic
_symmetry_space_group_name_Hall 'C 2y'
_symmetry_space_group_name_H-M 'C 1 2 1'
_atom_sites_solution_hydrogens geom
_atom_sites_solution_primary direct
_atom_sites_solution_secondary difmap
_audit_creation_date 2014-01-22T10:32:57-00:00
_audit_creation_method 'WinGX routine CIF_UPDATE'
_audit_update_record
;
2014-10-28 deposited with the CCDC.
2014-11-21 downloaded from the CCDC.
;
_cell_angle_alpha 90
_cell_angle_beta 99.0440(10)
_cell_angle_gamma 90
_cell_formula_units_Z 4
_cell_length_a 34.7547(4)
_cell_length_b 17.0086(2)
_cell_length_c 19.4792(3)
_cell_measurement_reflns_used 53668
_cell_measurement_temperature 100(2)
_cell_measurement_theta_max 34.8501
_cell_measurement_theta_min 3.5661
_cell_volume 11371.6(3)
_computing_cell_refinement
;
        CrysAlisPro, Oxford Diffraction Ltd.,
        Version 1.171.33.52 (release 06-11-2009 CrysAlis171 .NET)
        (compiled Nov  6 2009,16:24:50)
;
_computing_data_collection
;
        CrysAlisPro, Oxford Diffraction Ltd.,
        Version 1.171.33.52 (release 06-11-2009 CrysAlis171 .NET)
        (compiled Nov  6 2009,16:24:50)
;
_computing_data_reduction
;
        CrysAlisPro, Oxford Diffraction Ltd.,
        Version 1.171.33.52 (release 06-11-2009 CrysAlis171 .NET)
        (compiled Nov  6 2009,16:24:50)
;
_computing_molecular_graphics 'OrtepII (Johnson, C. K. (1976)'
_computing_publication_material 'WinGX Farrugia, L. J. (1999)'
_computing_structure_refinement 'SHELXL-97 (Sheldrick, 2008)'
_computing_structure_solution 'SIR92 (Altomare et al., 1994)'
_diffrn_ambient_temperature 100(2)
_diffrn_detector_area_resol_mean 10.4738
_diffrn_measured_fraction_theta_full 0.992
_diffrn_measured_fraction_theta_max 0.956
_diffrn_measurement_device_type 'Oxford Diffraction Gemini diffractometer'
_diffrn_measurement_method '\w scans'
_diffrn_orient_matrix_UB_11 0.0031758715
_diffrn_orient_matrix_UB_12 0.0309002222
_diffrn_orient_matrix_UB_13 0.0246722332
_diffrn_orient_matrix_UB_21 0.0116464495
_diffrn_orient_matrix_UB_22 -0.0253742631
_diffrn_orient_matrix_UB_23 0.0235330506
_diffrn_orient_matrix_UB_31 0.0167783375
_diffrn_orient_matrix_UB_32 0.0117559192
_diffrn_orient_matrix_UB_33 -0.0139287074
_diffrn_radiation_monochromator graphite
_diffrn_radiation_type MoK\a
_diffrn_radiation_wavelength 0.71073
_diffrn_reflns_av_R_equivalents 0.0483
_diffrn_reflns_av_unetI/netI 0.0836
_diffrn_reflns_limit_h_max 54
_diffrn_reflns_limit_h_min -54
_diffrn_reflns_limit_k_max 27
_diffrn_reflns_limit_k_min -27
_diffrn_reflns_limit_l_max 31
_diffrn_reflns_limit_l_min -31
_diffrn_reflns_number 135950
_diffrn_reflns_theta_full 34
_diffrn_reflns_theta_max 34.92
_diffrn_reflns_theta_min 3.57
_exptl_absorpt_coefficient_mu 0.416
_exptl_absorpt_correction_T_max 0.963
_exptl_absorpt_correction_T_min 0.853
_exptl_absorpt_correction_type analytical
_exptl_absorpt_process_details
;
      CrysAlisPro, Oxford Diffraction Ltd.,
Analytical numeric absorption correction using a multifaceted crystal.
                       

;
_exptl_crystal_colour colourless
_exptl_crystal_density_diffrn 1.259
_exptl_crystal_density_method 'not measured'
_exptl_crystal_description plate
_exptl_crystal_F_000 4588
_exptl_crystal_size_max 0.53
_exptl_crystal_size_mid 0.39
_exptl_crystal_size_min 0.1
_refine_diff_density_max 1.186
_refine_diff_density_min -0.562
_refine_diff_density_rms 0.07
_refine_ls_abs_structure_details 'Flack H D (1983), Acta Cryst. A39, 876-881'
_refine_ls_abs_structure_Flack 0.349(8)
_refine_ls_extinction_method none
_refine_ls_goodness_of_fit_ref 0.927
_refine_ls_hydrogen_treatment mixed
_refine_ls_matrix_type full
_refine_ls_number_parameters 1401
_refine_ls_number_reflns 46615
_refine_ls_number_restraints 57
_refine_ls_restrained_S_all 0.935
_refine_ls_R_factor_all 0.0668
_refine_ls_R_factor_gt 0.0449
_refine_ls_shift/su_max 0.045
_refine_ls_shift/su_mean 0.001
_refine_ls_structure_factor_coef Fsqd
_refine_ls_weighting_details 'calc w=1/[\s^2^(Fo^2^)+(0.0500P)^2^] where P=(Fo^2^+2Fc^2^)/3'
_refine_ls_weighting_scheme calc
_refine_ls_wR_factor_gt 0.0921
_refine_ls_wR_factor_ref 0.0962
_reflns_number_gt 34351
_reflns_number_total 46615
_reflns_threshold_expression I>2\s(I)
_cod_data_source_file c4dt02952f2.cif
_cod_data_source_block gk289
_cod_depositor_comments 'Adding full bibliography for 7033192--7033199.cif.'
_cod_original_sg_symbol_Hall 'c 2y'
_cod_database_code 7033198

loop_
_symmetry_equiv_pos_as_xyz
'x, y, z'
'-x, y, -z'
'x+1/2, y+1/2, z'
'-x+1/2, y+1/2, -z'

loop_
_atom_site_label
_atom_site_type_symbol
_atom_site_fract_x
_atom_site_fract_y
_atom_site_fract_z
_atom_site_U_iso_or_equiv
_atom_site_adp_type
_atom_site_occupancy
_atom_site_symmetry_multiplicity
_atom_site_calc_flag
_atom_site_refinement_flags
_atom_site_disorder_assembly
_atom_site_disorder_group
Mn1 Mn 1 0.58363(2) 0.5 0.01452(8) Uani 1 2 d S . .
Mn2 Mn 0.5 0.48493(2) 0 0.01200(7) Uani 1 2 d S . .
Ca1 Ca 0.991467(9) 0.38557(2) 0.590860(17) 0.01238(6) Uani 1 1 d . . .
Ca2 Ca 0.507725(9) 0.68411(2) 0.095364(17) 0.01115(6) Uani 1 1 d . . .
O11 O 0.95008(4) 0.60505(8) 0.54319(7) 0.0195(3) Uani 1 1 d . . .
C11 C 0.92845(5) 0.66910(11) 0.53497(10) 0.0163(3) Uani 1 1 d . . .
C12 C 0.92862(5) 0.71847(11) 0.47714(10) 0.0172(3) Uani 1 1 d . A .
C13 C 0.90596(5) 0.78671(11) 0.46849(10) 0.0183(4) Uani 1 1 d . . .
H13 H 0.9074 0.8197 0.4296 0.022 Uiso 1 1 calc R . .
C14 C 0.88127(5) 0.80770(11) 0.51557(10) 0.0164(3) Uani 1 1 d . . .
C141 C 0.85686(5) 0.88301(12) 0.50637(10) 0.0214(4) Uani 1 1 d . . .
C142 C 0.84915(10) 0.9093(2) 0.43065(15) 0.0585(9) Uani 1 1 d . . .
H14A H 0.8339 0.958 0.4268 0.088 Uiso 1 1 calc R . .
H14B H 0.8346 0.8682 0.4023 0.088 Uiso 1 1 calc R . .
H14C H 0.874 0.9185 0.4142 0.088 Uiso 1 1 calc R . .
C143 C 0.81783(7) 0.87181(16) 0.53146(17) 0.0478(7) Uani 1 1 d . . .
H14D H 0.8223 0.8584 0.581 0.072 Uiso 1 1 calc R . .
H14E H 0.8034 0.8292 0.5051 0.072 Uiso 1 1 calc R . .
H14F H 0.8027 0.9206 0.5244 0.072 Uiso 1 1 calc R . .
C144 C 0.87966(9) 0.94813(16) 0.5481(2) 0.0597(10) Uani 1 1 d . . .
H14G H 0.8649 0.9973 0.5415 0.089 Uiso 1 1 calc R . .
H14H H 0.9048 0.955 0.5321 0.089 Uiso 1 1 calc R . .
H14I H 0.884 0.9341 0.5975 0.089 Uiso 1 1 calc R . .
C15 C 0.88160(5) 0.75897(11) 0.57373(10) 0.0172(3) Uani 1 1 d . . .
H15 H 0.8658 0.7727 0.6075 0.021 Uiso 1 1 calc R . .
C16 C 0.90434(5) 0.69105(11) 0.58389(9) 0.0149(3) Uani 1 1 d . . .
S1 S 0.908530(13) 0.64104(3) 0.66498(2) 0.01598(8) Uani 1 1 d . . .
O21 O 0.97783(4) 0.51621(8) 0.41145(6) 0.0155(2) Uani 1 1 d . . .
C21 C 0.94658(5) 0.54116(12) 0.36937(9) 0.0157(3) Uani 1 1 d . . .
C22 C 0.92260(5) 0.48910(12) 0.32457(9) 0.0175(3) Uani 1 1 d . . .
C23 C 0.89015(5) 0.51550(14) 0.27919(10) 0.0232(4) Uani 1 1 d . . .
H23 H 0.8751 0.4782 0.2503 0.028 Uiso 1 1 calc R . .
C24 C 0.87884(6) 0.59374(14) 0.27429(11) 0.0277(5) Uani 1 1 d . A .
C241 C 0.84338(7) 0.62201(17) 0.22401(14) 0.0451(7) Uani 1 1 d D . .
C242 C 0.85731(13) 0.6643(3) 0.1623(2) 0.0510(11) Uiso 0.703(2) 1 d PD A 1
H24A H 0.8758 0.7059 0.1799 0.077 Uiso 0.703(2) 1 calc PR A 1
H24B H 0.8349 0.6876 0.1324 0.077 Uiso 0.703(2) 1 calc PR A 1
H24C H 0.8701 0.6264 0.1354 0.077 Uiso 0.703(2) 1 calc PR A 1
C243 C 0.81614(18) 0.5584(4) 0.1974(4) 0.0827(17) Uiso 0.703(2) 1 d PD A 1
H24D H 0.7943 0.5805 0.1653 0.124 Uiso 0.703(2) 1 calc PR A 1
H24E H 0.8063 0.5331 0.2364 0.124 Uiso 0.703(2) 1 calc PR A 1
H24F H 0.8298 0.5195 0.173 0.124 Uiso 0.703(2) 1 calc PR A 1
C244 C 0.82205(12) 0.6893(3) 0.2584(2) 0.0491(10) Uiso 0.703(2) 1 d PD A 1
H24G H 0.8405 0.7318 0.2732 0.074 Uiso 0.703(2) 1 calc PR A 1
H24H H 0.8118 0.6684 0.2988 0.074 Uiso 0.703(2) 1 calc PR A 1
H24I H 0.8005 0.7096 0.2246 0.074 Uiso 0.703(2) 1 calc PR A 1
C245 C 0.8496(4) 0.5916(8) 0.1502(5) 0.066(3) Uiso 0.297(2) 1 d PD A 2
H24J H 0.856 0.5354 0.153 0.1 Uiso 0.297(2) 1 calc PR A 2
H24K H 0.871 0.6208 0.1348 0.1 Uiso 0.297(2) 1 calc PR A 2
H24L H 0.8256 0.5996 0.117 0.1 Uiso 0.297(2) 1 calc PR A 2
C246 C 0.80901(15) 0.5636(3) 0.2335(3) 0.0109(10) Uiso 0.297(2) 1 d PD A 2
H24M H 0.819 0.5097 0.2378 0.016 Uiso 0.297(2) 1 calc PR A 2
H24N H 0.7884 0.5674 0.193 0.016 Uiso 0.297(2) 1 calc PR A 2
H24O H 0.7984 0.5778 0.2756 0.016 Uiso 0.297(2) 1 calc PR A 2
C247 C 0.8347(4) 0.7039(5) 0.2198(8) 0.084(4) Uiso 0.297(2) 1 d PD A 2
H24P H 0.8112 0.7127 0.1856 0.126 Uiso 0.297(2) 1 calc PR A 2
H24Q H 0.8566 0.7325 0.2055 0.126 Uiso 0.297(2) 1 calc PR A 2
H24R H 0.8303 0.723 0.2654 0.126 Uiso 0.297(2) 1 calc PR A 2
C25 C 0.90232(6) 0.64597(14) 0.31796(11) 0.0257(4) Uani 1 1 d . . .
H25 H 0.896 0.7004 0.3159 0.031 Uiso 1 1 calc R A .
C26 C 0.93466(5) 0.62082(12) 0.36439(10) 0.0192(4) Uani 1 1 d . A .
S2 S 0.960959(14) 0.69485(3) 0.41764(2) 0.01975(9) Uani 1 1 d . . .
O31 O 0.95619(3) 0.36990(8) 0.48106(6) 0.0148(2) Uani 1 1 d . . .
C31 C 0.91992(5) 0.35098(11) 0.45934(9) 0.0146(3) Uani 1 1 d . . .
C32 C 0.89333(5) 0.32595(11) 0.50383(9) 0.0158(3) Uani 1 1 d . . .
C33 C 0.85523(5) 0.30204(12) 0.47837(10) 0.0197(4) Uani 1 1 d . . .
H33 H 0.839 0.2847 0.5104 0.024 Uiso 1 1 calc R . .
C34 C 0.84011(5) 0.30274(12) 0.40708(10) 0.0219(4) Uani 1 1 d . . .
C341 C 0.79824(6) 0.27770(16) 0.37759(13) 0.0346(5) Uani 1 1 d . . .
C342 C 0.77523(7) 0.2541(3) 0.43223(15) 0.0633(10) Uani 1 1 d . . .
H34A H 0.749 0.2385 0.4105 0.095 Uiso 1 1 calc R . .
H34B H 0.7735 0.2985 0.4637 0.095 Uiso 1 1 calc R . .
H34C H 0.788 0.2097 0.4586 0.095 Uiso 1 1 calc R . .
C343 C 0.77652(8) 0.3497(2) 0.3402(2) 0.0638(10) Uani 1 1 d . . .
H34D H 0.7489 0.3369 0.3268 0.096 Uiso 1 1 calc R . .
H34E H 0.7878 0.3625 0.2986 0.096 Uiso 1 1 calc R . .
H34F H 0.7792 0.3949 0.3717 0.096 Uiso 1 1 calc R . .
C344 C 0.79886(8) 0.2150(2) 0.32293(17) 0.0561(9) Uani 1 1 d . . .
H34G H 0.8117 0.1678 0.3444 0.084 Uiso 1 1 calc R . .
H34H H 0.8132 0.2344 0.2868 0.084 Uiso 1 1 calc R . .
H34I H 0.7721 0.202 0.3021 0.084 Uiso 1 1 calc R . .
C35 C 0.86548(5) 0.32870(13) 0.36344(10) 0.0205(4) Uani 1 1 d . . .
H35 H 0.8565 0.3302 0.3148 0.025 Uiso 1 1 calc R . .
C36 C 0.90329(5) 0.35249(11) 0.38750(9) 0.0163(3) Uani 1 1 d . . .
S3 S 0.932180(12) 0.38604(3) 0.32532(2) 0.01692(8) Uani 1 1 d . . .
O41 O 0.94041(4) 0.48559(8) 0.60765(7) 0.0163(2) Uani 1 1 d D . .
H41 H 0.9440(9) 0.5262(13) 0.5866(15) 0.052(9) Uiso 1 1 d D . .
C41 C 0.90503(5) 0.48120(11) 0.62683(9) 0.0135(3) Uani 1 1 d . . .
C42 C 0.88583(5) 0.54691(11) 0.64975(9) 0.0147(3) Uani 1 1 d . . .
C43 C 0.84939(5) 0.53799(12) 0.67046(10) 0.0180(4) Uani 1 1 d . . .
H43 H 0.8367 0.5831 0.6848 0.022 Uiso 1 1 calc R . .
C44 C 0.83098(5) 0.46488(12) 0.67081(10) 0.0182(4) Uani 1 1 d . . .
C441 C 0.79163(6) 0.45507(13) 0.69666(11) 0.0249(4) Uani 1 1 d . . .
C442 C 0.77223(7) 0.53370(15) 0.70577(18) 0.0460(7) Uani 1 1 d . . .
H44A H 0.7467 0.5248 0.7197 0.069 Uiso 1 1 calc R . .
H44B H 0.7689 0.5627 0.6618 0.069 Uiso 1 1 calc R . .
H44C H 0.7886 0.5643 0.7418 0.069 Uiso 1 1 calc R . .
C443 C 0.76355(6) 0.40613(17) 0.64516(13) 0.0352(6) Uani 1 1 d . . .
H44D H 0.7396 0.3965 0.6644 0.053 Uiso 1 1 calc R . .
H44E H 0.7758 0.3558 0.637 0.053 Uiso 1 1 calc R . .
H44F H 0.7573 0.4348 0.6012 0.053 Uiso 1 1 calc R . .
C444 C 0.79932(7) 0.41293(15) 0.76761(12) 0.0311(5) Uani 1 1 d . . .
H44G H 0.8159 0.446 0.8012 0.047 Uiso 1 1 calc R . .
H44H H 0.8124 0.3627 0.7626 0.047 Uiso 1 1 calc R . .
H44I H 0.7745 0.4033 0.7841 0.047 Uiso 1 1 calc R . .
C45 C 0.85049(5) 0.40055(11) 0.64838(9) 0.0173(3) Uani 1 1 d . . .
H45 H 0.8389 0.35 0.6489 0.021 Uiso 1 1 calc R . .
C46 C 0.88629(5) 0.40760(11) 0.62521(9) 0.0143(3) Uani 1 1 d . . .
S4 S 0.909180(13) 0.32302(3) 0.59529(2) 0.01483(8) Uani 1 1 d . . .
O51 O 0.54910(4) 0.46491(8) 0.07368(7) 0.0162(3) Uani 1 1 d . . .
C51 C 0.57221(5) 0.40283(10) 0.07905(9) 0.0139(3) Uani 1 1 d . . .
C52 C 0.57330(5) 0.35261(11) 0.02170(9) 0.0141(3) Uani 1 1 d . . .
C53 C 0.59698(5) 0.28646(11) 0.02700(10) 0.0163(3) Uani 1 1 d . . .
H53 H 0.5963 0.2527 -0.012 0.02 Uiso 1 1 calc R . .
C54 C 0.62201(5) 0.26843(11) 0.08904(10) 0.0179(4) Uani 1 1 d . . .
C541 C 0.64820(6) 0.19516(13) 0.09497(11) 0.0265(4) Uani 1 1 d . . .
C542 C 0.66309(11) 0.1796(2) 0.02778(15) 0.0713(11) Uani 1 1 d U . .
H54A H 0.6849 0.1425 0.036 0.107 Uiso 1 1 calc R . .
H54B H 0.6719 0.229 0.0096 0.107 Uiso 1 1 calc R . .
H54C H 0.6421 0.1571 -0.0061 0.107 Uiso 1 1 calc R . .
C543 C 0.68518(9) 0.2082(2) 0.15012(17) 0.0599(9) Uani 1 1 d U . .
H54D H 0.7028 0.1634 0.1497 0.09 Uiso 1 1 calc R . .
H54E H 0.6776 0.2132 0.1963 0.09 Uiso 1 1 calc R . .
H54F H 0.6984 0.2564 0.1391 0.09 Uiso 1 1 calc R . .
C544 C 0.62557(11) 0.12681(19) 0.1181(3) 0.0786(12) Uani 1 1 d U . .
H54G H 0.6051 0.1112 0.08 0.118 Uiso 1 1 calc R . .
H54H H 0.6137 0.1425 0.1584 0.118 Uiso 1 1 calc R . .
H54I H 0.6432 0.0824 0.1307 0.118 Uiso 1 1 calc R . .
C55 C 0.62058(5) 0.31778(11) 0.14585(10) 0.0174(3) Uani 1 1 d . . .
H55 H 0.6368 0.3064 0.1887 0.021 Uiso 1 1 calc R . .
C56 C 0.59615(5) 0.38317(11) 0.14179(9) 0.0148(3) Uani 1 1 d . . .
S5 S 0.590262(13) 0.43330(3) 0.21972(2) 0.01630(8) Uani 1 1 d . . .
O61 O 0.52299(3) 0.55237(7) -0.07610(6) 0.0133(2) Uani 1 1 d . . .
C61 C 0.55550(5) 0.52915(11) -0.09746(9) 0.0127(3) Uani 1 1 d . . .
C62 C 0.57978(5) 0.58216(11) -0.12758(9) 0.0141(3) Uani 1 1 d . A .
C63 C 0.61404(5) 0.55793(12) -0.14972(9) 0.0172(3) Uani 1 1 d . . .
H63 H 0.6291 0.5958 -0.1696 0.021 Uiso 1 1 calc R . .
C64 C 0.62722(5) 0.48083(12) -0.14398(10) 0.0189(4) Uani 1 1 d . . .
C641 C 0.66581(6) 0.45851(14) -0.16830(12) 0.0260(4) Uani 1 1 d . . .
C642 C 0.66120(8) 0.4706(3) -0.24717(14) 0.0622(10) Uani 1 1 d U . .
H64A H 0.6546 0.5257 -0.2583 0.093 Uiso 1 1 calc R . .
H64B H 0.6403 0.4366 -0.2702 0.093 Uiso 1 1 calc R . .
H64C H 0.6857 0.4574 -0.2634 0.093 Uiso 1 1 calc R . .
C643 C 0.69849(6) 0.51200(17) -0.13375(15) 0.0403(6) Uani 1 1 d U . .
H64D H 0.6911 0.567 -0.1431 0.06 Uiso 1 1 calc R . .
H64E H 0.7224 0.5005 -0.1525 0.06 Uiso 1 1 calc R . .
H64F H 0.7029 0.5028 -0.0835 0.06 Uiso 1 1 calc R . .
C644 C 0.67740(9) 0.37380(18) -0.1481(2) 0.0691(11) Uani 1 1 d U . .
H64G H 0.703 0.3624 -0.1609 0.104 Uiso 1 1 calc R . .
H64H H 0.658 0.3376 -0.1727 0.104 Uiso 1 1 calc R . .
H64I H 0.6786 0.3672 -0.0978 0.104 Uiso 1 1 calc R . .
C65 C 0.60368(5) 0.42758(12) -0.11622(10) 0.0187(4) Uani 1 1 d . . .
H65 H 0.6113 0.3739 -0.1125 0.022 Uiso 1 1 calc R . .
C66 C 0.56898(5) 0.45024(11) -0.09351(9) 0.0137(3) Uani 1 1 d . . .
S6 S 0.541956(12) 0.37482(3) -0.05754(2) 0.01431(8) Uani 1 1 d . . .
O71 O 0.54331(3) 0.69896(8) 0.00571(6) 0.0136(2) Uani 1 1 d . . .
C71 C 0.57935(5) 0.72094(10) 0.00431(9) 0.0124(3) Uani 1 1 d . . .
C72 C 0.60500(5) 0.74807(11) 0.06401(9) 0.0150(3) Uani 1 1 d . A .
C73 C 0.64232(5) 0.77557(12) 0.05968(10) 0.0212(4) Uani 1 1 d . . .
H73 H 0.6581 0.7937 0.1009 0.025 Uiso 1 1 calc R . .
C74 C 0.65746(6) 0.77759(14) -0.00255(11) 0.0253(4) Uani 1 1 d . A .
C741 C 0.69846(7) 0.80970(17) -0.00600(13) 0.0397(6) Uani 1 1 d D . .
C742 C 0.70118(11) 0.8968(2) 0.01888(19) 0.0378(8) Uiso 0.703(2) 1 d PD A 1
H74A H 0.6822 0.9286 -0.0117 0.057 Uiso 0.703(2) 1 calc PR A 1
H74B H 0.7275 0.9168 0.0174 0.057 Uiso 0.703(2) 1 calc PR A 1
H74C H 0.6956 0.8998 0.0666 0.057 Uiso 0.703(2) 1 calc PR A 1
C743 C 0.72826(13) 0.7635(3) 0.0411(2) 0.0548(11) Uiso 0.703(2) 1 d PD A 1
H74D H 0.7218 0.764 0.0883 0.082 Uiso 0.703(2) 1 calc PR A 1
H74E H 0.754 0.787 0.0414 0.082 Uiso 0.703(2) 1 calc PR A 1
H74F H 0.7285 0.7091 0.0244 0.082 Uiso 0.703(2) 1 calc PR A 1
C744 C 0.70779(13) 0.8102(3) -0.0806(2) 0.0510(10) Uiso 0.703(2) 1 d PD A 1
H74G H 0.6879 0.8408 -0.1106 0.076 Uiso 0.703(2) 1 calc PR A 1
H74H H 0.7079 0.7561 -0.0979 0.076 Uiso 0.703(2) 1 calc PR A 1
H74I H 0.7334 0.8341 -0.0808 0.076 Uiso 0.703(2) 1 calc PR A 1
C745 C 0.7201(3) 0.7506(7) -0.0464(6) 0.065(3) Uiso 0.297(2) 1 d PD A 2
H74J H 0.7048 0.7413 -0.0924 0.098 Uiso 0.297(2) 1 calc PR A 2
H74K H 0.7237 0.7009 -0.0207 0.098 Uiso 0.297(2) 1 calc PR A 2
H74L H 0.7456 0.7722 -0.0518 0.098 Uiso 0.297(2) 1 calc PR A 2
C746 C 0.6973(5) 0.8764(9) -0.0586(8) 0.112(6) Uiso 0.297(2) 1 d PD A 2
H74M H 0.6798 0.8622 -0.1013 0.167 Uiso 0.297(2) 1 calc PR A 2
H74N H 0.7236 0.8855 -0.0693 0.167 Uiso 0.297(2) 1 calc PR A 2
H74O H 0.6878 0.9244 -0.0391 0.167 Uiso 0.297(2) 1 calc PR A 2
C747 C 0.7249(4) 0.8155(11) 0.0619(6) 0.093(5) Uiso 0.297(2) 1 d PD A 2
H74P H 0.724 0.7662 0.0876 0.14 Uiso 0.297(2) 1 calc PR A 2
H74Q H 0.7164 0.859 0.089 0.14 Uiso 0.297(2) 1 calc PR A 2
H74R H 0.7516 0.8253 0.0537 0.14 Uiso 0.297(2) 1 calc PR A 2
C75 C 0.63332(5) 0.74938(13) -0.06088(10) 0.0217(4) Uani 1 1 d . . .
H75 H 0.6426 0.7491 -0.1042 0.026 Uiso 1 1 calc R A .
C76 C 0.59593(5) 0.72144(11) -0.05793(9) 0.0151(3) Uani 1 1 d . A .
S7 S 0.568376(12) 0.68429(3) -0.13580(2) 0.01380(8) Uani 1 1 d . . .
O81 O 0.55799(4) 0.58584(8) 0.14109(7) 0.0152(2) Uani 1 1 d D . .
H81 H 0.5567(8) 0.5403(12) 0.1258(15) 0.045(8) Uiso 1 1 d D . .
C81 C 0.59287(5) 0.59239(11) 0.18188(9) 0.0138(3) Uani 1 1 d . . .
C82 C 0.61208(5) 0.52825(11) 0.21763(9) 0.0152(3) Uani 1 1 d . . .
C83 C 0.64745(5) 0.53937(12) 0.26036(10) 0.0184(4) Uani 1 1 d . . .
H83 H 0.6601 0.4951 0.2836 0.022 Uiso 1 1 calc R . .
C84 C 0.66529(5) 0.61294(12) 0.27077(10) 0.0194(4) Uani 1 1 d . A .
C841 C 0.70295(6) 0.62446(13) 0.32233(12) 0.0270(5) Uani 1 1 d . . .
C842 C 0.72569(15) 0.5504(4) 0.3332(3) 0.0325(12) Uani 0.703(2) 1 d P A 1
H84A H 0.7313 0.5311 0.2884 0.049 Uiso 0.703(2) 1 calc PR A 1
H84B H 0.7106 0.5108 0.354 0.049 Uiso 0.703(2) 1 calc PR A 1
H84C H 0.7502 0.5603 0.3644 0.049 Uiso 0.703(2) 1 calc PR A 1
C843 C 0.72879(10) 0.6858(3) 0.2883(2) 0.0419(9) Uani 0.703(2) 1 d P A 1
H84D H 0.7353 0.664 0.245 0.063 Uiso 0.703(2) 1 calc PR A 1
H84E H 0.7528 0.6965 0.3206 0.063 Uiso 0.703(2) 1 calc PR A 1
H84F H 0.7142 0.7348 0.2782 0.063 Uiso 0.703(2) 1 calc PR A 1
C844 C 0.69343(11) 0.6583(3) 0.3873(2) 0.0432(10) Uani 0.703(2) 1 d P A 1
H84G H 0.6784 0.7068 0.3768 0.065 Uiso 0.703(2) 1 calc PR A 1
H84H H 0.7176 0.6701 0.4189 0.065 Uiso 0.703(2) 1 calc PR A 1
H84I H 0.678 0.6205 0.4093 0.065 Uiso 0.703(2) 1 calc PR A 1
C845 C 0.7332(3) 0.5594(8) 0.3135(6) 0.022(2) Uani 0.297(2) 1 d PU A 2
H84J H 0.7203 0.5079 0.31 0.034 Uiso 0.297(2) 1 calc PR A 2
H84K H 0.754 0.5598 0.3537 0.034 Uiso 0.297(2) 1 calc PR A 2
H84L H 0.7443 0.5694 0.2711 0.034 Uiso 0.297(2) 1 calc PR A 2
C846 C 0.7202(2) 0.7023(5) 0.3266(5) 0.0273(17) Uani 0.297(2) 1 d P A 2
H84M H 0.744 0.7022 0.361 0.041 Uiso 0.297(2) 1 calc PR A 2
H84N H 0.7016 0.7402 0.3406 0.041 Uiso 0.297(2) 1 calc PR A 2
H84O H 0.7265 0.7172 0.2811 0.041 Uiso 0.297(2) 1 calc PR A 2
C847 C 0.6914(2) 0.6066(5) 0.4006(4) 0.0267(16) Uani 0.297(2) 1 d P A 2
H84P H 0.6796 0.5543 0.4009 0.04 Uiso 0.297(2) 1 calc PR A 2
H84Q H 0.6729 0.6463 0.4114 0.04 Uiso 0.297(2) 1 calc PR A 2
H84R H 0.715 0.6086 0.4355 0.04 Uiso 0.297(2) 1 calc PR A 2
C85 C 0.64589(5) 0.67621(12) 0.23443(9) 0.0177(3) Uani 1 1 d . . .
H85 H 0.657 0.7272 0.2404 0.021 Uiso 1 1 calc R A .
C86 C 0.61097(5) 0.66656(10) 0.19008(9) 0.0139(3) Uani 1 1 d . A .
S8 S 0.588001(12) 0.75034(3) 0.14553(2) 0.01424(8) Uani 1 1 d . . .
O10 O 0.79122(14) 0.6834(4) 0.4704(4) 0.093(2) Uani 0.5 1 d P B 1
C10 C 0.8176(4) 0.6472(7) 0.4606(7) 0.032(2) Uani 0.5 1 d P B 1
H10 H 0.8388 0.6752 0.4468 0.038 Uiso 0.5 1 calc PR B 1
N10 N 0.82159(5) 0.56305(12) 0.46740(10) 0.0290(4) Uani 1 1 d . . .
C101 C 0.85545(7) 0.52423(15) 0.44927(13) 0.0327(5) Uani 1 1 d . B .
H10A H 0.8528 0.4673 0.4545 0.049 Uiso 1 1 calc R . .
H10B H 0.8788 0.5425 0.48 0.049 Uiso 1 1 calc R . .
H10C H 0.8578 0.5365 0.401 0.049 Uiso 1 1 calc R . .
C102 C 0.7952(2) 0.5169(8) 0.4976(5) 0.0258(19) Uani 0.5 1 d P B 1
H10D H 0.7763 0.5512 0.5153 0.039 Uiso 0.5 1 calc PR B 1
H10E H 0.8094 0.4862 0.536 0.039 Uiso 0.5 1 calc PR B 1
H10F H 0.7814 0.4812 0.4625 0.039 Uiso 0.5 1 calc PR B 1
O10' O 0.76450(10) 0.5482(3) 0.5175(2) 0.0583(13) Uani 0.5 1 d P B 2
C10' C 0.7941(4) 0.5279(11) 0.4984(8) 0.065(4) Uani 0.5 1 d P B 2
H10' H 0.7994 0.4738 0.5072 0.078 Uiso 0.5 1 calc PR B 2
C103 C 0.8182(5) 0.6393(9) 0.4511(10) 0.066(5) Uani 0.5 1 d P B 2
H10G H 0.8177 0.6459 0.401 0.1 Uiso 0.5 1 calc PR B 2
H10H H 0.8404 0.6682 0.4765 0.1 Uiso 0.5 1 calc PR B 2
H10I H 0.7939 0.6599 0.464 0.1 Uiso 0.5 1 calc PR B 2
O20 O 0.98420(4) 0.37431(8) 0.70845(6) 0.0202(3) Uani 1 1 d . . .
C20 C 0.96329(6) 0.39152(12) 0.75216(9) 0.0194(4) Uani 1 1 d . . .
H20 H 0.9455 0.3531 0.7635 0.023 Uiso 1 1 calc R . .
N20 N 0.96432(5) 0.46052(11) 0.78407(8) 0.0233(4) Uani 1 1 d . . .
C201 C 0.93805(11) 0.47654(19) 0.83348(16) 0.0577(9) Uani 1 1 d . . .
H20A H 0.9234 0.4288 0.8407 0.087 Uiso 1 1 calc R . .
H20B H 0.9198 0.5183 0.8153 0.087 Uiso 1 1 calc R . .
H20C H 0.9531 0.4934 0.8778 0.087 Uiso 1 1 calc R . .
C202 C 0.99068(7) 0.52263(13) 0.77025(13) 0.0332(5) Uani 1 1 d . . .
H20D H 1.0046 0.5064 0.7326 0.05 Uiso 1 1 calc R . .
H20E H 1.0095 0.5329 0.8123 0.05 Uiso 1 1 calc R . .
H20F H 0.9758 0.5705 0.7566 0.05 Uiso 1 1 calc R . .
O30 O 1.00470(4) 0.24785(9) 0.60067(7) 0.0203(3) Uani 1 1 d . . .
C30 C 1.03086(8) 0.21326(16) 0.63881(13) 0.0172(5) Uani 0.703(2) 1 d P A 1
H30 H 1.0327 0.2206 0.6876 0.021 Uiso 0.703(2) 1 calc PR A 1
N30 N 1.05706(5) 0.16552(10) 0.61561(9) 0.0240(4) Uani 1 1 d . . .
C301 C 1.08627(9) 0.1268(2) 0.66610(18) 0.0307(7) Uani 0.703(2) 1 d P A 1
H30A H 1.0831 0.1432 0.7131 0.046 Uiso 0.703(2) 1 calc PR A 1
H30B H 1.1123 0.1413 0.6573 0.046 Uiso 0.703(2) 1 calc PR A 1
H30C H 1.083 0.0697 0.6619 0.046 Uiso 0.703(2) 1 calc PR A 1
C302 C 1.05614(10) 0.1489(2) 0.54383(15) 0.0294(7) Uani 0.703(2) 1 d P A 1
H30D H 1.0361 0.1813 0.5162 0.044 Uiso 0.703(2) 1 calc PR A 1
H30E H 1.05 0.0932 0.5351 0.044 Uiso 0.703(2) 1 calc PR A 1
H30F H 1.0816 0.1607 0.5307 0.044 Uiso 0.703(2) 1 calc PR A 1
C30' C 1.02878(19) 0.2091(4) 0.5741(4) 0.0220(14) Uani 0.297(2) 1 d P A 2
H30' H 1.0278 0.2092 0.525 0.026 Uiso 0.297(2) 1 calc PR A 2
C303 C 1.0686(2) 0.1742(5) 0.6865(4) 0.0299(17) Uani 0.297(2) 1 d P A 2
H30G H 1.0921 0.2068 0.695 0.045 Uiso 0.297(2) 1 calc PR A 2
H30H H 1.0742 0.1224 0.7077 0.045 Uiso 0.297(2) 1 calc PR A 2
H30I H 1.0477 0.1995 0.7068 0.045 Uiso 0.297(2) 1 calc PR A 2
C304 C 1.0865(2) 0.1283(5) 0.5737(5) 0.0349(19) Uani 0.297(2) 1 d P A 2
H30J H 1.0787 0.1402 0.5242 0.052 Uiso 0.297(2) 1 calc PR A 2
H30K H 1.0869 0.0711 0.5804 0.052 Uiso 0.297(2) 1 calc PR A 2
H30L H 1.1125 0.1498 0.5897 0.052 Uiso 0.297(2) 1 calc PR A 2
O40 O 0.70223(6) 0.37912(14) 0.05251(19) 0.0895(10) Uani 1 1 d . . .
C40 C 0.67623(7) 0.42818(16) 0.04417(16) 0.0405(6) Uani 1 1 d . . .
H40 H 0.6511 0.4106 0.0234 0.049 Uiso 1 1 calc R . .
N40 N 0.67964(5) 0.50347(12) 0.06123(10) 0.0296(4) Uani 1 1 d . . .
C401 C 0.64752(7) 0.55734(15) 0.04349(14) 0.0349(5) Uani 1 1 d . . .
H40A H 0.6241 0.528 0.0237 0.052 Uiso 1 1 calc R . .
H40B H 0.6539 0.5955 0.0093 0.052 Uiso 1 1 calc R . .
H40C H 0.6427 0.5851 0.0854 0.052 Uiso 1 1 calc R . .
C402 C 0.71616(10) 0.5353(3) 0.0948(2) 0.0886(15) Uani 1 1 d . . .
H40D H 0.7325 0.4927 0.1172 0.133 Uiso 1 1 calc R . .
H40E H 0.7114 0.5738 0.1299 0.133 Uiso 1 1 calc R . .
H40F H 0.7295 0.5611 0.0601 0.133 Uiso 1 1 calc R . .
O50 O 0.51552(4) 0.69980(8) 0.21746(6) 0.0201(3) Uani 1 1 d . . .
C50 C 0.53474(5) 0.68144(12) 0.27304(9) 0.0186(3) Uani 1 1 d . A .
H50 H 0.5522 0.7194 0.2961 0.022 Uiso 1 1 calc R . .
N50 N 0.53292(5) 0.61225(10) 0.30353(8) 0.0219(3) Uani 1 1 d . . .
C501 C 0.50634(7) 0.55111(13) 0.27273(12) 0.0295(5) Uani 1 1 d . A .
H50A H 0.4909 0.5709 0.2298 0.044 Uiso 1 1 calc R . .
H50B H 0.4889 0.5362 0.3055 0.044 Uiso 1 1 calc R . .
H50C H 0.5213 0.5051 0.2621 0.044 Uiso 1 1 calc R . .
C502 C 0.55747(9) 0.59451(18) 0.36915(12) 0.0475(7) Uani 1 1 d . A .
H50D H 0.5734 0.6405 0.3848 0.071 Uiso 1 1 calc R . .
H50E H 0.5745 0.55 0.3629 0.071 Uiso 1 1 calc R . .
H50F H 0.5411 0.5811 0.404 0.071 Uiso 1 1 calc R . .
O60 O 0.49507(4) 0.82227(8) 0.09663(7) 0.0198(3) Uani 1 1 d . . .
N60 N 0.44435(5) 0.90797(10) 0.08376(9) 0.0246(4) Uani 1 1 d . . .
C60 C 0.46956(8) 0.85840(16) 0.12013(13) 0.0169(5) Uani 0.703(2) 1 d P A 1
H60 H 0.4676 0.8506 0.1677 0.02 Uiso 0.703(2) 1 calc PR A 1
C601 C 0.44436(11) 0.9251(2) 0.01268(15) 0.0314(7) Uani 0.703(2) 1 d P A 1
H60A H 0.4646 0.894 -0.0045 0.047 Uiso 0.703(2) 1 calc PR A 1
H60B H 0.4496 0.9812 0.0073 0.047 Uiso 0.703(2) 1 calc PR A 1
H60C H 0.4189 0.9119 -0.014 0.047 Uiso 0.703(2) 1 calc PR A 1
C602 C 0.41523(9) 0.9485(2) 0.11938(18) 0.0314(7) Uani 0.703(2) 1 d P A 1
H60D H 0.4195 0.9341 0.1687 0.047 Uiso 0.703(2) 1 calc PR A 1
H60E H 0.3889 0.9326 0.0981 0.047 Uiso 0.703(2) 1 calc PR A 1
H60F H 0.418 1.0055 0.1149 0.047 Uiso 0.703(2) 1 calc PR A 1
C60' C 0.4723(2) 0.8607(4) 0.0589(4) 0.0219(14) Uani 0.297(2) 1 d P A 2
H60' H 0.473 0.8595 0.0104 0.026 Uiso 0.297(2) 1 calc PR A 2
C603 C 0.4331(2) 0.9008(5) 0.1446(4) 0.0315(17) Uani 0.297(2) 1 d P A 2
H60G H 0.4087 0.8711 0.1396 0.047 Uiso 0.297(2) 1 calc PR A 2
H60H H 0.4291 0.9531 0.1634 0.047 Uiso 0.297(2) 1 calc PR A 2
H60I H 0.4532 0.8729 0.1764 0.047 Uiso 0.297(2) 1 calc PR A 2
C604 C 0.4165(3) 0.9467(5) 0.0215(4) 0.037(2) Uani 0.297(2) 1 d P A 2
H60J H 0.4266 0.9369 -0.0219 0.056 Uiso 0.297(2) 1 calc PR A 2
H60K H 0.4151 1.0035 0.0292 0.056 Uiso 0.297(2) 1 calc PR A 2
H60L H 0.3904 0.9238 0.0183 0.056 Uiso 0.297(2) 1 calc PR A 2
O70 O 0.46118(7) 0.11759(14) 0.05771(11) 0.0619(6) Uani 1 1 d . . .
C70 C 0.49002(9) 0.15582(17) 0.08220(14) 0.0415(6) Uani 1 1 d . . .
H70 H 0.5112 0.157 0.0567 0.05 Uiso 1 1 calc R . .
N70 N 0.49406(5) 0.19569(11) 0.14151(10) 0.0278(4) Uani 1 1 d . . .
C701 C 0.52769(7) 0.24314(16) 0.16525(13) 0.0367(6) Uani 1 1 d . . .
H70A H 0.5453 0.242 0.1307 0.055 Uiso 1 1 calc R . .
H70B H 0.5412 0.2224 0.2095 0.055 Uiso 1 1 calc R . .
H70C H 0.5195 0.2974 0.1718 0.055 Uiso 1 1 calc R . .
C702 C 0.46253(8) 0.19804(17) 0.18182(15) 0.0440(6) Uani 1 1 d . . .
H70D H 0.45 0.2498 0.1769 0.066 Uiso 1 1 calc R . .
H70E H 0.4728 0.1885 0.2309 0.066 Uiso 1 1 calc R . .
H70F H 0.4433 0.1574 0.165 0.066 Uiso 1 1 calc R . .
O80 O 0.45944(6) 0.45674(12) 0.42368(11) 0.0488(5) Uani 1 1 d . . .
C80 C 0.48734(7) 0.41866(15) 0.41162(13) 0.0335(5) Uani 1 1 d . . .
H80 H 0.5096 0.4174 0.4469 0.04 Uiso 1 1 calc R . .
N80 N 0.48961(5) 0.37845(12) 0.35338(9) 0.0271(4) Uani 1 1 d . . .
C801 C 0.45696(7) 0.37658(16) 0.29805(14) 0.0385(6) Uani 1 1 d . . .
H80A H 0.4462 0.3232 0.2935 0.058 Uiso 1 1 calc R . .
H80B H 0.4655 0.3921 0.2544 0.058 Uiso 1 1 calc R . .
H80C H 0.4369 0.4132 0.3086 0.058 Uiso 1 1 calc R . .
C802 C 0.52366(7) 0.33245(15) 0.34575(13) 0.0340(5) Uani 1 1 d . . .
H80D H 0.5431 0.3375 0.3878 0.051 Uiso 1 1 calc R . .
H80E H 0.5348 0.3516 0.3056 0.051 Uiso 1 1 calc R . .
H80F H 0.5163 0.2771 0.3386 0.051 Uiso 1 1 calc R . .

loop_
_atom_site_aniso_label
_atom_site_aniso_U_11
_atom_site_aniso_U_22
_atom_site_aniso_U_33
_atom_site_aniso_U_23
_atom_site_aniso_U_13
_atom_site_aniso_U_12
Mn1 0.01386(17) 0.01509(19) 0.01540(18) 0 0.00477(14) 0
Mn2 0.00966(16) 0.01312(18) 0.01326(17) 0 0.00190(13) 0
Ca1 0.01222(14) 0.01449(16) 0.01064(14) 0.00051(13) 0.00245(11) 0.00003(12)
Ca2 0.01079(14) 0.01225(15) 0.01079(14) -0.00052(13) 0.00283(11) -0.00059(12)
O11 0.0218(6) 0.0143(6) 0.0252(7) 0.0055(5) 0.0123(5) 0.0050(5)
C11 0.0154(8) 0.0143(8) 0.0203(8) 0.0015(7) 0.0061(6) -0.0005(6)
C12 0.0167(8) 0.0147(9) 0.0215(9) 0.0014(7) 0.0069(7) 0.0009(6)
C13 0.0184(8) 0.0149(9) 0.0213(9) 0.0022(7) 0.0025(7) -0.0008(7)
C14 0.0139(8) 0.0149(9) 0.0196(8) -0.0017(7) 0.0001(6) 0.0004(6)
C141 0.0212(9) 0.0167(9) 0.0262(9) 0.0008(8) 0.0033(7) 0.0044(7)
C142 0.0634(19) 0.069(2) 0.0434(16) 0.0170(15) 0.0096(14) 0.0494(17)
C143 0.0358(13) 0.0322(14) 0.082(2) 0.0162(14) 0.0279(13) 0.0202(11)
C144 0.0519(17) 0.0185(12) 0.098(3) -0.0108(14) -0.0205(17) 0.0111(12)
C15 0.0134(8) 0.0183(9) 0.0200(8) -0.0033(7) 0.0029(6) 0.0002(6)
C16 0.0143(7) 0.0147(8) 0.0158(7) 0.0011(7) 0.0032(6) -0.0009(6)
S1 0.0185(2) 0.0144(2) 0.01524(19) -0.00081(16) 0.00355(16) -0.00093(16)
O21 0.0136(6) 0.0168(6) 0.0158(6) 0.0003(5) 0.0015(5) 0.0030(5)
C21 0.0167(8) 0.0200(9) 0.0114(7) 0.0027(7) 0.0050(6) 0.0021(7)
C22 0.0177(8) 0.0231(10) 0.0123(8) 0.0016(7) 0.0041(6) 0.0009(7)
C23 0.0157(8) 0.0368(12) 0.0170(9) 0.0057(8) 0.0019(7) -0.0022(8)
C24 0.0189(9) 0.0395(13) 0.0248(10) 0.0150(9) 0.0034(8) 0.0047(9)
C241 0.0231(11) 0.0609(19) 0.0476(15) 0.0217(14) -0.0065(10) 0.0077(12)
C25 0.0245(10) 0.0289(11) 0.0249(10) 0.0109(9) 0.0075(8) 0.0089(8)
C26 0.0200(9) 0.0219(10) 0.0174(8) 0.0049(7) 0.0087(7) 0.0031(7)
S2 0.0227(2) 0.0165(2) 0.0225(2) 0.00502(18) 0.01106(17) 0.00241(17)
O31 0.0115(5) 0.0206(7) 0.0124(5) -0.0015(5) 0.0022(4) -0.0013(5)
C31 0.0133(7) 0.0147(8) 0.0165(8) -0.0024(6) 0.0038(6) 0.0003(6)
C32 0.0149(8) 0.0164(8) 0.0159(8) -0.0018(7) 0.0023(6) -0.0016(7)
C33 0.0163(8) 0.0198(9) 0.0238(9) -0.0044(8) 0.0056(7) -0.0051(7)
C34 0.0162(8) 0.0253(10) 0.0234(9) -0.0034(8) 0.0009(7) -0.0056(7)
C341 0.0196(10) 0.0475(15) 0.0354(12) -0.0037(11) 0.0002(9) -0.0147(10)
C342 0.0210(12) 0.121(3) 0.0469(16) -0.0093(19) 0.0016(11) -0.0225(16)
C343 0.0299(14) 0.064(2) 0.089(2) 0.0178(19) -0.0178(15) -0.0051(14)
C344 0.0308(13) 0.069(2) 0.068(2) -0.0267(17) 0.0045(13) -0.0229(14)
C35 0.0173(8) 0.0271(10) 0.0163(8) -0.0041(8) -0.0001(7) -0.0038(7)
C36 0.0138(8) 0.0202(9) 0.0151(8) -0.0007(7) 0.0027(6) -0.0013(7)
S3 0.01452(18) 0.0246(2) 0.01162(18) -0.00278(18) 0.00198(14) 0.00001(17)
O41 0.0158(6) 0.0142(6) 0.0209(6) 0.0029(5) 0.0084(5) 0.0005(5)
C41 0.0132(7) 0.0162(8) 0.0113(7) 0.0020(6) 0.0028(6) -0.0002(6)
C42 0.0162(8) 0.0145(8) 0.0135(8) 0.0012(6) 0.0027(6) -0.0011(6)
C43 0.0185(8) 0.0200(9) 0.0170(8) -0.0001(7) 0.0076(7) 0.0015(7)
C44 0.0159(8) 0.0208(9) 0.0194(9) 0.0004(7) 0.0071(7) -0.0003(7)
C441 0.0218(9) 0.0244(10) 0.0326(11) 0.0022(9) 0.0171(8) 0.0001(8)
C442 0.0337(13) 0.0287(13) 0.086(2) 0.0044(13) 0.0409(14) 0.0054(10)
C443 0.0171(9) 0.0525(16) 0.0380(13) 0.0029(11) 0.0105(9) -0.0062(9)
C444 0.0293(11) 0.0410(13) 0.0267(11) 0.0028(10) 0.0157(9) -0.0022(9)
C45 0.0168(8) 0.0181(9) 0.0176(8) 0.0020(7) 0.0045(6) -0.0032(7)
C46 0.0161(8) 0.0145(8) 0.0132(7) -0.0008(6) 0.0044(6) 0.0002(6)
S4 0.01632(19) 0.0138(2) 0.01494(19) 0.00078(16) 0.00433(15) 0.00071(16)
O51 0.0142(6) 0.0135(6) 0.0194(6) -0.0031(5) -0.0021(5) 0.0038(5)
C51 0.0123(7) 0.0110(8) 0.0184(8) -0.0005(6) 0.0026(6) -0.0012(6)
C52 0.0131(7) 0.0133(8) 0.0159(8) 0.0005(6) 0.0027(6) -0.0005(6)
C53 0.0178(8) 0.0125(8) 0.0195(9) -0.0003(7) 0.0055(7) 0.0004(6)
C54 0.0182(8) 0.0148(9) 0.0214(9) 0.0034(7) 0.0053(7) 0.0056(7)
C541 0.0305(10) 0.0189(10) 0.0304(10) 0.0050(8) 0.0055(8) 0.0127(8)
C542 0.092(2) 0.085(2) 0.0393(15) 0.0049(16) 0.0175(15) 0.075(2)
C543 0.0556(17) 0.0556(19) 0.0614(18) -0.0071(15) -0.0131(14) 0.0402(15)
C544 0.064(2) 0.0295(16) 0.146(4) 0.028(2) 0.029(2) 0.0169(15)
C55 0.0161(8) 0.0171(9) 0.0193(8) 0.0054(7) 0.0036(6) 0.0026(7)
C56 0.0135(7) 0.0135(8) 0.0178(8) 0.0006(7) 0.0034(6) -0.0003(6)
S5 0.0189(2) 0.0147(2) 0.01526(19) 0.00057(17) 0.00256(16) -0.00102(16)
O61 0.0104(5) 0.0150(6) 0.0155(6) 0.0009(5) 0.0049(4) 0.0015(4)
C61 0.0114(7) 0.0164(8) 0.0103(7) -0.0007(6) 0.0016(6) 0.0007(6)
C62 0.0147(7) 0.0158(8) 0.0126(7) 0.0001(7) 0.0042(6) 0.0008(6)
C63 0.0146(8) 0.0217(9) 0.0160(8) -0.0027(7) 0.0050(6) -0.0022(7)
C64 0.0133(8) 0.0221(9) 0.0224(9) -0.0031(8) 0.0064(7) 0.0034(7)
C641 0.0162(9) 0.0303(11) 0.0342(11) -0.0067(9) 0.0124(8) 0.0041(8)
C642 0.0287(13) 0.124(3) 0.0372(14) -0.0282(17) 0.0161(11) 0.0030(16)
C643 0.0190(10) 0.0490(16) 0.0553(16) -0.0105(13) 0.0132(10) -0.0010(10)
C644 0.0440(15) 0.0373(16) 0.139(3) 0.0037(19) 0.0559(19) 0.0170(13)
C65 0.0154(8) 0.0187(9) 0.0216(9) -0.0032(7) 0.0021(7) 0.0053(7)
C66 0.0129(7) 0.0158(8) 0.0121(7) -0.0013(6) 0.0011(6) -0.0006(6)
S6 0.01399(18) 0.0125(2) 0.01597(19) -0.00204(16) 0.00082(14) -0.00046(15)
O71 0.0094(5) 0.0193(7) 0.0127(5) 0.0012(5) 0.0036(4) -0.0008(5)
C71 0.0115(7) 0.0098(7) 0.0163(8) 0.0000(6) 0.0030(6) -0.0006(6)
C72 0.0148(8) 0.0151(8) 0.0153(8) -0.0020(7) 0.0031(6) -0.0010(6)
C73 0.0163(8) 0.0248(10) 0.0220(9) -0.0053(8) 0.0018(7) -0.0077(7)
C74 0.0167(9) 0.0314(11) 0.0296(10) -0.0074(9) 0.0093(8) -0.0117(8)
C741 0.0246(11) 0.0587(17) 0.0381(13) -0.0082(12) 0.0117(9) -0.0251(11)
C75 0.0189(9) 0.0249(10) 0.0238(9) -0.0034(8) 0.0111(7) -0.0070(8)
C76 0.0137(8) 0.0147(8) 0.0179(8) 0.0003(7) 0.0057(6) -0.0017(6)
S7 0.01327(17) 0.0159(2) 0.01310(17) 0.00148(16) 0.00467(14) 0.00037(16)
O81 0.0143(6) 0.0123(6) 0.0175(6) -0.0014(5) -0.0024(5) -0.0006(5)
C81 0.0145(7) 0.0147(8) 0.0128(7) -0.0024(6) 0.0037(6) -0.0003(6)
C82 0.0160(8) 0.0140(8) 0.0160(8) -0.0035(7) 0.0034(6) -0.0025(6)
C83 0.0164(8) 0.0191(9) 0.0193(9) 0.0010(7) 0.0011(7) 0.0032(7)
C84 0.0145(8) 0.0197(9) 0.0230(9) -0.0044(7) -0.0005(7) 0.0005(7)
C841 0.0185(9) 0.0240(11) 0.0346(11) -0.0076(9) -0.0080(8) 0.0017(8)
C842 0.021(3) 0.033(2) 0.037(3) 0.000(2) -0.0133(19) 0.0040(19)
C843 0.0210(16) 0.038(2) 0.059(3) 0.005(2) -0.0166(16) -0.0062(15)
C844 0.0341(19) 0.058(3) 0.0326(19) -0.0148(19) -0.0112(15) 0.0049(18)
C845 0.009(3) 0.023(4) 0.035(5) -0.008(4) 0.000(3) 0.005(3)
C846 0.017(3) 0.022(4) 0.037(4) -0.005(3) -0.012(3) 0.003(3)
C847 0.028(4) 0.031(4) 0.018(3) -0.003(3) -0.006(3) -0.003(3)
C85 0.0151(8) 0.0170(9) 0.0209(8) -0.0022(7) 0.0021(6) -0.0015(7)
C86 0.0138(7) 0.0148(8) 0.0133(7) 0.0000(6) 0.0026(6) -0.0003(6)
S8 0.01589(19) 0.01236(19) 0.01444(19) -0.00131(16) 0.00231(15) -0.00027(15)
O10 0.047(3) 0.078(4) 0.141(5) -0.053(4) -0.024(3) 0.012(3)
C10 0.032(4) 0.012(3) 0.044(3) -0.013(3) -0.021(3) 0.013(3)
N10 0.0226(9) 0.0362(11) 0.0269(9) -0.0042(8) 0.0001(7) 0.0068(8)
C101 0.0306(11) 0.0343(13) 0.0345(12) 0.0010(10) 0.0094(9) 0.0059(10)
C102 0.008(2) 0.050(5) 0.021(4) 0.015(3) 0.007(2) 0.000(2)
O10' 0.0227(17) 0.117(4) 0.038(2) 0.021(2) 0.0131(15) 0.027(2)
C10' 0.081(8) 0.064(7) 0.046(7) 0.013(5) 0.001(6) 0.027(5)
C103 0.035(5) 0.046(7) 0.113(11) -0.037(6) -0.008(6) -0.014(5)
O20 0.0248(7) 0.0226(7) 0.0137(6) 0.0007(5) 0.0046(5) 0.0032(6)
C20 0.0247(9) 0.0202(9) 0.0138(8) 0.0023(7) 0.0049(7) -0.0003(7)
N20 0.0342(9) 0.0218(9) 0.0152(7) -0.0004(6) 0.0079(7) 0.0050(7)
C201 0.093(2) 0.0453(18) 0.0468(16) 0.0020(14) 0.0483(17) 0.0207(16)
C202 0.0428(13) 0.0192(11) 0.0331(12) -0.0025(9) -0.0079(10) -0.0019(9)
O30 0.0224(7) 0.0174(7) 0.0219(7) 0.0019(6) 0.0055(5) 0.0031(5)
C30 0.0220(12) 0.0168(12) 0.0137(11) 0.0011(10) 0.0062(9) -0.0030(10)
N30 0.0255(8) 0.0207(9) 0.0252(9) -0.0004(7) 0.0021(7) 0.0068(7)
C301 0.0239(15) 0.0318(18) 0.0354(17) 0.0106(14) 0.0020(13) 0.0109(13)
C302 0.0456(19) 0.0283(17) 0.0182(13) 0.0002(12) 0.0168(13) 0.0067(14)
C30' 0.022(3) 0.022(3) 0.022(3) 0.004(3) 0.004(2) -0.002(2)
C303 0.022(3) 0.036(4) 0.028(4) 0.017(3) -0.008(3) -0.004(3)
C304 0.031(4) 0.026(4) 0.051(5) -0.006(4) 0.018(4) 0.012(3)
O40 0.0394(11) 0.0437(13) 0.193(3) 0.0196(17) 0.0431(15) 0.0138(10)
C40 0.0226(11) 0.0328(14) 0.0684(18) 0.0056(13) 0.0146(11) 0.0019(10)
N40 0.0199(8) 0.0338(11) 0.0329(10) -0.0006(8) -0.0032(7) 0.0023(7)
C401 0.0325(12) 0.0317(13) 0.0422(13) 0.0038(11) 0.0111(10) 0.0083(10)
C402 0.052(2) 0.075(3) 0.120(4) -0.007(3) -0.045(2) -0.0129(19)
O50 0.0272(7) 0.0215(7) 0.0125(6) -0.0003(5) 0.0056(5) 0.0009(6)
C50 0.0215(8) 0.0220(9) 0.0129(7) -0.0039(7) 0.0041(6) -0.0033(8)
N50 0.0280(9) 0.0219(8) 0.0159(7) 0.0025(6) 0.0036(6) 0.0051(7)
C501 0.0394(12) 0.0170(10) 0.0360(12) -0.0010(9) 0.0184(10) -0.0036(9)
C502 0.0696(19) 0.0486(17) 0.0206(11) 0.0095(11) -0.0045(12) 0.0166(14)
O60 0.0221(6) 0.0149(6) 0.0225(7) -0.0010(5) 0.0042(5) 0.0017(5)
N60 0.0268(9) 0.0199(8) 0.0271(9) 0.0019(7) 0.0047(7) 0.0066(7)
C60 0.0226(12) 0.0160(12) 0.0121(11) -0.0014(9) 0.0027(9) -0.0026(10)
C601 0.048(2) 0.0265(17) 0.0173(13) -0.0007(12) -0.0036(13) 0.0085(14)
C602 0.0280(16) 0.0292(18) 0.0367(18) -0.0071(14) 0.0040(13) 0.0100(13)
C60' 0.027(3) 0.016(3) 0.024(3) -0.012(3) 0.009(3) -0.007(3)
C603 0.030(4) 0.039(5) 0.026(4) -0.010(3) 0.005(3) -0.003(3)
C604 0.041(5) 0.030(4) 0.037(4) 0.002(3) -0.005(4) 0.016(4)
O70 0.0773(16) 0.0520(13) 0.0525(13) -0.0060(11) -0.0021(11) -0.0219(12)
C70 0.0525(16) 0.0418(15) 0.0304(12) 0.0070(11) 0.0078(11) 0.0034(12)
N70 0.0303(9) 0.0210(9) 0.0323(9) 0.0073(8) 0.0057(7) 0.0011(7)
C701 0.0327(12) 0.0402(14) 0.0350(12) 0.0131(11) -0.0011(10) -0.0030(10)
C702 0.0411(14) 0.0354(15) 0.0611(17) 0.0043(13) 0.0255(12) 0.0037(11)
O80 0.0513(12) 0.0399(11) 0.0592(13) -0.0040(9) 0.0205(10) 0.0040(9)
C80 0.0384(13) 0.0331(13) 0.0296(11) 0.0040(10) 0.0068(10) -0.0074(10)
N80 0.0248(8) 0.0282(10) 0.0284(9) 0.0070(8) 0.0041(7) -0.0019(8)
C801 0.0294(11) 0.0304(13) 0.0522(15) 0.0007(12) -0.0042(10) -0.0054(10)
C802 0.0303(11) 0.0355(13) 0.0387(13) 0.0115(11) 0.0127(10) -0.0007(10)

loop_
_atom_type_symbol
_atom_type_description
_atom_type_scat_dispersion_real
_atom_type_scat_dispersion_imag
_atom_type_scat_source
C C 0.0033 0.0016 'International Tables Vol C Tables 4.2.6.8 and 6.1.1.4'
H H 0 0 'International Tables Vol C Tables 4.2.6.8 and 6.1.1.4'
N N 0.0061 0.0033 'International Tables Vol C Tables 4.2.6.8 and 6.1.1.4'
O O 0.0106 0.006 'International Tables Vol C Tables 4.2.6.8 and 6.1.1.4'
S S 0.1246 0.1234 'International Tables Vol C Tables 4.2.6.8 and 6.1.1.4'
Ca Ca 0.2262 0.3064 'International Tables Vol C Tables 4.2.6.8 and 6.1.1.4'
Mn Mn 0.3368 0.7283 'International Tables Vol C Tables 4.2.6.8 and 6.1.1.4'

loop_
_exptl_crystal_face_index_h
_exptl_crystal_face_index_k
_exptl_crystal_face_index_l
_exptl_crystal_face_perp_dist
1 1 1 0.1448
1 1 -1 0.2006
1 -1 1 0.1832
1 -2 2 0.2147
-1 0 0 0.0866
1 0 0 0.009
1 -1 -1 0.176
-1 -1 -1 0.1812
-9 23 -5 0.191

loop_
_geom_angle_atom_site_label_1
_geom_angle_atom_site_label_2
_geom_angle_atom_site_label_3
_geom_angle
_geom_angle_site_symmetry_1
_geom_angle_site_symmetry_3
O11 Mn1 O11 159.78(8) 2_756 .
O11 Mn1 O21 89.15(5) 2_756 .
O11 Mn1 O21 101.84(5) . .
O11 Mn1 O21 101.84(5) 2_756 2_756
O11 Mn1 O21 89.15(5) . 2_756
O21 Mn1 O21 114.27(7) . 2_756
O11 Mn1 S2 75.18(4) 2_756 2_756
O11 Mn1 S2 90.58(4) . 2_756
O21 Mn1 S2 161.55(4) . 2_756
O21 Mn1 S2 79.09(4) 2_756 2_756
O11 Mn1 S2 90.58(4) 2_756 .
O11 Mn1 S2 75.18(4) . .
O21 Mn1 S2 79.09(4) . .
O21 Mn1 S2 161.55(4) 2_756 .
S2 Mn1 S2 91.19(2) 2_756 .
O51 Mn2 O51 161.14(7) 2_655 .
O51 Mn2 O61 87.98(5) 2_655 .
O51 Mn2 O61 102.24(5) . .
O51 Mn2 O61 102.24(5) 2_655 2_655
O51 Mn2 O61 87.98(5) . 2_655
O61 Mn2 O61 114.72(7) . 2_655
O51 Mn2 S6 92.17(4) 2_655 .
O51 Mn2 S6 74.73(4) . .
O61 Mn2 S6 78.45(3) . .
O61 Mn2 S6 160.50(4) 2_655 .
O51 Mn2 S6 74.73(4) 2_655 2_655
O51 Mn2 S6 92.17(4) . 2_655
O61 Mn2 S6 160.50(4) . 2_655
O61 Mn2 S6 78.45(3) 2_655 2_655
S6 Mn2 S6 93.02(2) . 2_655
O31 Ca1 O20 140.42(5) . .
O31 Ca1 O30 91.63(5) . .
O20 Ca1 O30 83.74(5) . .
O31 Ca1 O21 104.79(5) . 2_756
O20 Ca1 O21 101.78(5) . 2_756
O30 Ca1 O21 143.68(5) . 2_756
O31 Ca1 O31 78.11(4) . 2_756
O20 Ca1 O31 137.95(4) . 2_756
O30 Ca1 O31 77.91(5) . 2_756
O21 Ca1 O31 74.26(4) 2_756 2_756
O31 Ca1 O41 85.17(4) . .
O20 Ca1 O41 75.08(5) . .
O30 Ca1 O41 141.56(5) . .
O21 Ca1 O41 73.12(4) 2_756 .
O31 Ca1 O41 137.85(5) 2_756 .
O31 Ca1 S3 146.22(3) . 2_756
O20 Ca1 S3 71.31(3) . 2_756
O30 Ca1 S3 79.01(4) . 2_756
O21 Ca1 S3 69.30(3) 2_756 2_756
O31 Ca1 S3 68.23(3) 2_756 2_756
O41 Ca1 S3 121.91(3) . 2_756
O31 Ca1 S4 67.91(3) . .
O20 Ca1 S4 72.58(4) . .
O30 Ca1 S4 79.99(3) . .
O21 Ca1 S4 136.13(3) 2_756 .
O31 Ca1 S4 138.55(3) 2_756 .
O41 Ca1 S4 63.31(3) . .
S3 Ca1 S4 139.750(17) 2_756 .
O71 Ca2 O50 139.31(5) . .
O71 Ca2 O60 91.24(5) . .
O50 Ca2 O60 82.59(5) . .
O71 Ca2 O71 77.69(4) . 2_655
O50 Ca2 O71 138.68(4) . 2_655
O60 Ca2 O71 78.21(5) . 2_655
O71 Ca2 O81 85.09(4) . .
O50 Ca2 O81 75.65(5) . .
O60 Ca2 O81 141.16(5) . .
O71 Ca2 O81 137.66(4) 2_655 .
O71 Ca2 O61 104.66(4) . 2_655
O50 Ca2 O61 103.42(5) . 2_655
O60 Ca2 O61 144.31(5) . 2_655
O71 Ca2 O61 74.44(4) 2_655 2_655
O81 Ca2 O61 73.03(4) . 2_655
O71 Ca2 S7 146.38(3) . 2_655
O50 Ca2 S7 71.91(3) . 2_655
O60 Ca2 S7 79.48(4) . 2_655
O71 Ca2 S7 68.82(3) 2_655 2_655
O81 Ca2 S7 121.92(3) . 2_655
O61 Ca2 S7 69.55(3) 2_655 2_655
O71 Ca2 S8 68.08(3) . .
O50 Ca2 S8 71.29(3) . .
O60 Ca2 S8 78.03(3) . .
O71 Ca2 S8 137.44(3) 2_655 .
O81 Ca2 S8 64.73(3) . .
O61 Ca2 S8 137.48(3) 2_655 .
S7 Ca2 S8 138.793(17) 2_655 .
C11 O11 Mn1 126.33(11) . .
O11 C11 C12 121.11(16) . .
O11 C11 C16 121.53(16) . .
C12 C11 C16 117.36(16) . .
C13 C12 C11 121.30(17) . .
C13 C12 S2 120.63(14) . .
C11 C12 S2 117.95(14) . .
C14 C13 C12 121.70(18) . .
C14 C13 H13 119.1 . .
C12 C13 H13 119.1 . .
C13 C14 C15 116.83(17) . .
C13 C14 C141 121.54(17) . .
C15 C14 C141 121.53(17) . .
C144 C141 C142 107.5(2) . .
C144 C141 C143 109.6(2) . .
C142 C141 C143 108.5(2) . .
C144 C141 C14 108.32(16) . .
C142 C141 C14 111.60(18) . .
C143 C141 C14 111.25(17) . .
C141 C142 H14A 109.5 . .
C141 C142 H14B 109.5 . .
H14A C142 H14B 109.5 . .
C141 C142 H14C 109.5 . .
H14A C142 H14C 109.5 . .
H14B C142 H14C 109.5 . .
C141 C143 H14D 109.5 . .
C141 C143 H14E 109.5 . .
H14D C143 H14E 109.5 . .
C141 C143 H14F 109.5 . .
H14D C143 H14F 109.5 . .
H14E C143 H14F 109.5 . .
C141 C144 H14G 109.5 . .
C141 C144 H14H 109.5 . .
H14G C144 H14H 109.5 . .
C141 C144 H14I 109.5 . .
H14G C144 H14I 109.5 . .
H14H C144 H14I 109.5 . .
C16 C15 C14 122.42(17) . .
C16 C15 H15 118.8 . .
C14 C15 H15 118.8 . .
C15 C16 C11 120.33(16) . .
C15 C16 S1 119.13(13) . .
C11 C16 S1 119.82(14) . .
C16 S1 C42 107.95(8) . .
C21 O21 Mn1 119.34(11) . .
C21 O21 Ca1 126.33(11) . 2_756
Mn1 O21 Ca1 113.59(5) . 2_756
O21 C21 C26 123.52(17) . .
O21 C21 C22 121.76(17) . .
C26 C21 C22 114.71(17) . .
C23 C22 C21 121.86(19) . .
C23 C22 S3 116.95(16) . .
C21 C22 S3 121.17(14) . .
C24 C23 C22 123.1(2) . .
C24 C23 H23 118.5 . .
C22 C23 H23 118.5 . .
C23 C24 C25 115.79(18) . .
C23 C24 C241 122.6(2) . .
C25 C24 C241 121.7(2) . .
C247 C241 C24 119.2(6) . .
C243 C241 C24 113.7(3) . .
C243 C241 C242 109.3(4) . .
C24 C241 C242 109.0(2) . .
C243 C241 C244 111.4(3) . .
C24 C241 C244 110.1(3) . .
C242 C241 C244 102.7(3) . .
C247 C241 C245 109.1(8) . .
C24 C241 C245 105.6(5) . .
C247 C241 C246 117.5(7) . .
C24 C241 C246 106.0(3) . .
C245 C241 C246 96.6(5) . .
C241 C242 H24A 109.5 . .
C241 C242 H24B 109.5 . .
H24A C242 H24B 109.5 . .
C241 C242 H24C 109.5 . .
H24A C242 H24C 109.5 . .
H24B C242 H24C 109.5 . .
C241 C243 H24D 109.5 . .
C241 C243 H24E 109.5 . .
H24D C243 H24E 109.5 . .
C241 C243 H24F 109.5 . .
H24D C243 H24F 109.5 . .
H24E C243 H24F 109.5 . .
C241 C244 H24G 109.5 . .
C241 C244 H24H 109.5 . .
H24G C244 H24H 109.5 . .
C241 C244 H24I 109.5 . .
H24G C244 H24I 109.5 . .
H24H C244 H24I 109.5 . .
C241 C245 H24J 109.5 . .
C241 C245 H24K 109.5 . .
H24J C245 H24K 109.5 . .
C241 C245 H24L 109.5 . .
H24J C245 H24L 109.5 . .
H24K C245 H24L 109.5 . .
C241 C246 H24M 109.5 . .
C241 C246 H24N 109.5 . .
H24M C246 H24N 109.5 . .
C241 C246 H24O 109.5 . .
H24M C246 H24O 109.5 . .
H24N C246 H24O 109.5 . .
C241 C247 H24P 109.5 . .
C241 C247 H24Q 109.5 . .
H24P C247 H24Q 109.5 . .
C241 C247 H24R 109.5 . .
H24P C247 H24R 109.5 . .
H24Q C247 H24R 109.5 . .
C26 C25 C24 122.2(2) . .
C26 C25 H25 118.9 . .
C24 C25 H25 118.9 . .
C25 C26 C21 122.37(19) . .
C25 C26 S2 116.52(16) . .
C21 C26 S2 121.11(14) . .
C12 S2 C26 102.64(9) . .
C12 S2 Mn1 94.64(6) . .
C26 S2 Mn1 90.84(6) . .
C31 O31 Ca1 132.39(11) . .
C31 O31 Ca1 126.91(11) . 2_756
Ca1 O31 Ca1 100.44(4) . 2_756
O31 C31 C36 122.32(16) . .
O31 C31 C32 124.13(16) . .
C36 C31 C32 113.54(15) . .
C33 C32 C31 122.56(17) . .
C33 C32 S4 118.24(14) . .
C31 C32 S4 119.19(13) . .
C32 C33 C34 122.26(18) . .
C32 C33 H33 118.9 . .
C34 C33 H33 118.9 . .
C35 C34 C33 115.63(17) . .
C35 C34 C341 120.90(18) . .
C33 C34 C341 123.46(18) . .
C342 C341 C344 112.6(3) . .
C342 C341 C34 113.1(2) . .
C344 C341 C34 110.0(2) . .
C342 C341 C343 105.8(3) . .
C344 C341 C343 106.6(2) . .
C34 C341 C343 108.5(2) . .
C341 C342 H34A 109.5 . .
C341 C342 H34B 109.5 . .
H34A C342 H34B 109.5 . .
C341 C342 H34C 109.5 . .
H34A C342 H34C 109.5 . .
H34B C342 H34C 109.5 . .
C341 C343 H34D 109.5 . .
C341 C343 H34E 109.5 . .
H34D C343 H34E 109.5 . .
C341 C343 H34F 109.5 . .
H34D C343 H34F 109.5 . .
H34E C343 H34F 109.5 . .
C341 C344 H34G 109.5 . .
C341 C344 H34H 109.5 . .
H34G C344 H34H 109.5 . .
C341 C344 H34I 109.5 . .
H34G C344 H34I 109.5 . .
H34H C344 H34I 109.5 . .
C36 C35 C34 123.06(17) . .
C36 C35 H35 118.5 . .
C34 C35 H35 118.5 . .
C35 C36 C31 122.89(17) . .
C35 C36 S3 117.98(14) . .
C31 C36 S3 119.13(13) . .
C22 S3 C36 101.29(9) . .
C22 S3 Ca1 99.27(6) . 2_756
C36 S3 Ca1 100.39(6) . 2_756
C41 O41 Ca1 133.96(12) . .
C41 O41 H41 114(2) . .
Ca1 O41 H41 110(2) . .
O41 C41 C46 118.91(16) . .
O41 C41 C42 122.95(16) . .
C46 C41 C42 118.13(15) . .
C43 C42 C41 120.07(17) . .
C43 C42 S1 116.47(14) . .
C41 C42 S1 122.95(13) . .
C42 C43 C44 122.28(17) . .
C42 C43 H43 118.9 . .
C44 C43 H43 118.9 . .
C45 C44 C43 116.83(16) . .
C45 C44 C441 121.24(17) . .
C43 C44 C441 121.90(17) . .
C442 C441 C443 107.8(2) . .
C442 C441 C44 112.08(18) . .
C443 C441 C44 110.63(17) . .
C442 C441 C444 108.8(2) . .
C443 C441 C444 109.71(19) . .
C44 C441 C444 107.82(17) . .
C441 C442 H44A 109.5 . .
C441 C442 H44B 109.5 . .
H44A C442 H44B 109.5 . .
C441 C442 H44C 109.5 . .
H44A C442 H44C 109.5 . .
H44B C442 H44C 109.5 . .
C441 C443 H44D 109.5 . .
C441 C443 H44E 109.5 . .
H44D C443 H44E 109.5 . .
C441 C443 H44F 109.5 . .
H44D C443 H44F 109.5 . .
H44E C443 H44F 109.5 . .
C441 C444 H44G 109.5 . .
C441 C444 H44H 109.5 . .
H44G C444 H44H 109.5 . .
C441 C444 H44I 109.5 . .
H44G C444 H44I 109.5 . .
H44H C444 H44I 109.5 . .
C44 C45 C46 122.48(17) . .
C44 C45 H45 118.8 . .
C46 C45 H45 118.8 . .
C45 C46 C41 120.13(16) . .
C45 C46 S4 120.17(14) . .
C41 C46 S4 119.68(13) . .
C32 S4 C46 102.73(8) . .
C32 S4 Ca1 96.05(6) . .
C46 S4 Ca1 101.25(6) . .
C51 O51 Mn2 127.50(11) . .
O51 C51 C56 121.87(16) . .
O51 C51 C52 120.85(16) . .
C56 C51 C52 117.27(16) . .
C53 C52 C51 121.39(16) . .
C53 C52 S6 120.68(14) . .
C51 C52 S6 117.90(13) . .
C52 C53 C54 121.31(17) . .
C52 C53 H53 119.3 . .
C54 C53 H53 119.3 . .
C55 C54 C53 117.09(16) . .
C55 C54 C541 121.50(17) . .
C53 C54 C541 121.34(17) . .
C542 C541 C544 112.9(3) . .
C542 C541 C54 110.96(18) . .
C544 C541 C54 108.46(19) . .
C542 C541 C543 105.4(2) . .
C544 C541 C543 108.5(3) . .
C54 C541 C543 110.56(18) . .
C541 C542 H54A 109.5 . .
C541 C542 H54B 109.5 . .
H54A C542 H54B 109.5 . .
C541 C542 H54C 109.5 . .
H54A C542 H54C 109.5 . .
H54B C542 H54C 109.5 . .
C541 C543 H54D 109.5 . .
C541 C543 H54E 109.5 . .
H54D C543 H54E 109.5 . .
C541 C543 H54F 109.5 . .
H54D C543 H54F 109.5 . .
H54E C543 H54F 109.5 . .
C541 C544 H54G 109.5 . .
C541 C544 H54H 109.5 . .
H54G C544 H54H 109.5 . .
C541 C544 H54I 109.5 . .
H54G C544 H54I 109.5 . .
H54H C544 H54I 109.5 . .
C56 C55 C54 122.14(17) . .
C56 C55 H55 118.9 . .
C54 C55 H55 118.9 . .
C55 C56 C51 120.72(17) . .
C55 C56 S5 118.96(13) . .
C51 C56 S5 119.70(13) . .
C56 S5 C82 107.89(8) . .
C61 O61 Mn2 119.39(11) . .
C61 O61 Ca2 126.08(11) . 2_655
Mn2 O61 Ca2 113.08(5) . 2_655
O61 C61 C66 123.75(16) . .
O61 C61 C62 122.09(16) . .
C66 C61 C62 114.16(15) . .
C63 C62 C61 122.15(17) . .
C63 C62 S7 116.72(14) . .
C61 C62 S7 121.09(13) . .
C64 C63 C62 122.87(17) . .
C64 C63 H63 118.6 . .
C62 C63 H63 118.6 . .
C65 C64 C63 116.19(16) . .
C65 C64 C641 123.74(18) . .
C63 C64 C641 120.07(17) . .
C643 C641 C644 107.5(2) . .
C643 C641 C642 108.3(2) . .
C644 C641 C642 111.5(3) . .
C643 C641 C64 109.96(18) . .
C644 C641 C64 111.10(19) . .
C642 C641 C64 108.44(18) . .
C641 C642 H64A 109.5 . .
C641 C642 H64B 109.5 . .
H64A C642 H64B 109.5 . .
C641 C642 H64C 109.5 . .
H64A C642 H64C 109.5 . .
H64B C642 H64C 109.5 . .
C641 C643 H64D 109.5 . .
C641 C643 H64E 109.5 . .
H64D C643 H64E 109.5 . .
C641 C643 H64F 109.5 . .
H64D C643 H64F 109.5 . .
H64E C643 H64F 109.5 . .
C641 C644 H64G 109.5 . .
C641 C644 H64H 109.5 . .
H64G C644 H64H 109.5 . .
C641 C644 H64I 109.5 . .
H64G C644 H64I 109.5 . .
H64H C644 H64I 109.5 . .
C64 C65 C66 122.21(18) . .
C64 C65 H65 118.9 . .
C66 C65 H65 118.9 . .
C65 C66 C61 122.38(17) . .
C65 C66 S6 117.08(14) . .
C61 C66 S6 120.53(13) . .
C52 S6 C66 101.72(8) . .
C52 S6 Mn2 94.77(6) . .
C66 S6 Mn2 90.93(6) . .
C71 O71 Ca2 132.41(11) . .
C71 O71 Ca2 125.91(10) . 2_655
Ca2 O71 Ca2 100.99(4) . 2_655
O71 C71 C76 122.40(15) . .
O71 C71 C72 123.48(16) . .
C76 C71 C72 114.10(15) . .
C73 C72 C71 121.83(16) . .
C73 C72 S8 119.31(14) . .
C71 C72 S8 118.81(13) . .
C72 C73 C74 122.85(17) . .
C72 C73 H73 118.6 . .
C74 C73 H73 118.6 . .
C75 C74 C73 116.14(17) . .
C75 C74 C741 122.16(19) . .
C73 C74 C741 121.70(18) . .
C747 C741 C746 119.6(10) . .
C747 C741 C74 115.5(7) . .
C743 C741 C74 110.1(3) . .
C746 C741 C74 111.5(7) . .
C743 C741 C744 110.7(3) . .
C74 C741 C744 112.2(2) . .
C747 C741 C745 102.4(9) . .
C746 C741 C745 96.0(9) . .
C74 C741 C745 108.7(5) . .
C743 C741 C742 107.9(3) . .
C74 C741 C742 109.6(2) . .
C744 C741 C742 106.1(3) . .
C741 C742 H74A 109.5 . .
C741 C742 H74B 109.5 . .
H74A C742 H74B 109.5 . .
C741 C742 H74C 109.5 . .
H74A C742 H74C 109.5 . .
H74B C742 H74C 109.5 . .
C741 C743 H74D 109.5 . .
C741 C743 H74E 109.5 . .
H74D C743 H74E 109.5 . .
C741 C743 H74F 109.5 . .
H74D C743 H74F 109.5 . .
H74E C743 H74F 109.5 . .
C741 C744 H74G 109.5 . .
C741 C744 H74H 109.5 . .
H74G C744 H74H 109.5 . .
C741 C744 H74I 109.5 . .
H74G C744 H74I 109.5 . .
H74H C744 H74I 109.5 . .
C741 C745 H74J 109.5 . .
C741 C745 H74K 109.5 . .
H74J C745 H74K 109.5 . .
C741 C745 H74L 109.5 . .
H74J C745 H74L 109.5 . .
H74K C745 H74L 109.5 . .
C741 C746 H74M 109.5 . .
C741 C746 H74N 109.5 . .
H74M C746 H74N 109.5 . .
C741 C746 H74O 109.5 . .
H74M C746 H74O 109.5 . .
H74N C746 H74O 109.5 . .
C741 C747 H74P 109.5 . .
C741 C747 H74Q 109.4 . .
H74P C747 H74Q 109.5 . .
C741 C747 H74R 109.5 . .
H74P C747 H74R 109.5 . .
H74Q C747 H74R 109.5 . .
C74 C75 C76 122.13(17) . .
C74 C75 H75 118.9 . .
C76 C75 H75 118.9 . .
C75 C76 C71 122.87(16) . .
C75 C76 S7 117.82(14) . .
C71 C76 S7 119.30(13) . .
C76 S7 C62 100.80(8) . .
C76 S7 Ca2 99.32(6) . 2_655
C62 S7 Ca2 100.10(6) . 2_655
C81 O81 Ca2 132.43(11) . .
C81 O81 H81 106(2) . .
Ca2 O81 H81 120(2) . .
O81 C81 C82 122.82(16) . .
O81 C81 C86 119.10(16) . .
C82 C81 C86 118.07(15) . .
C83 C82 C81 119.96(17) . .
C83 C82 S5 116.71(14) . .
C81 C82 S5 122.87(13) . .
C82 C83 C84 122.77(18) . .
C82 C83 H83 118.6 . .
C84 C83 H83 118.6 . .
C83 C84 C85 116.56(16) . .
C83 C84 C841 121.58(18) . .
C85 C84 C841 121.78(18) . .
C844 C841 C842 113.3(3) . .
C846 C841 C84 117.2(3) . .
C844 C841 C84 109.2(2) . .
C842 C841 C84 111.5(3) . .
C846 C841 C845 112.1(6) . .
C84 C841 C845 111.0(5) . .
C844 C841 C843 108.6(3) . .
C842 C841 C843 107.1(3) . .
C84 C841 C843 106.9(2) . .
C846 C841 C847 105.7(5) . .
C84 C841 C847 105.9(3) . .
C845 C841 C847 103.6(5) . .
C841 C842 H84A 109.5 . .
C841 C842 H84B 109.5 . .
H84A C842 H84B 109.5 . .
C841 C842 H84C 109.5 . .
H84A C842 H84C 109.5 . .
H84B C842 H84C 109.5 . .
C841 C843 H84D 109.5 . .
C841 C843 H84E 109.5 . .
H84D C843 H84E 109.5 . .
C841 C843 H84F 109.5 . .
H84D C843 H84F 109.5 . .
H84E C843 H84F 109.5 . .
C841 C844 H84G 109.5 . .
C841 C844 H84H 109.5 . .
H84G C844 H84H 109.5 . .
C841 C844 H84I 109.5 . .
H84G C844 H84I 109.5 . .
H84H C844 H84I 109.5 . .
C841 C845 H84J 109.5 . .
C841 C845 H84K 109.5 . .
H84J C845 H84K 109.5 . .
C841 C845 H84L 109.5 . .
H84J C845 H84L 109.5 . .
H84K C845 H84L 109.5 . .
C841 C846 H84M 109.5 . .
C841 C846 H84N 109.5 . .
H84M C846 H84N 109.5 . .
C841 C846 H84O 109.5 . .
H84M C846 H84O 109.5 . .
H84N C846 H84O 109.5 . .
C841 C847 H84P 109.5 . .
C841 C847 H84Q 109.5 . .
H84P C847 H84Q 109.5 . .
C841 C847 H84R 109.5 . .
H84P C847 H84R 109.5 . .
H84Q C847 H84R 109.5 . .
C86 C85 C84 121.95(17) . .
C86 C85 H85 119 . .
C84 C85 H85 119 . .
C85 C86 C81 120.63(16) . .
C85 C86 S8 119.25(14) . .
C81 C86 S8 120.08(13) . .
C72 S8 C86 103.30(8) . .
C72 S8 Ca2 97.03(6) . .
C86 S8 Ca2 100.29(6) . .
O10 C10 N10 125.8(14) . .
O10 C10 H10 117.1 . .
N10 C10 H10 117.1 . .
C103 N10 C10' 119.6(12) . .
C103 N10 C101 115.6(9) . .
C10' N10 C101 124.8(8) . .
C102 N10 C101 117.3(5) . .
C102 N10 C10 122.2(9) . .
C101 N10 C10 120.2(7) . .
N10 C101 H10A 109.5 . .
N10 C101 H10B 109.5 . .
H10A C101 H10B 109.5 . .
N10 C101 H10C 109.5 . .
H10A C101 H10C 109.5 . .
H10B C101 H10C 109.5 . .
N10 C102 H10D 109.5 . .
N10 C102 H10E 109.5 . .
N10 C102 H10F 109.5 . .
O10' C10' N10 135.7(16) . .
O10' C10' H10' 112.1 . .
N10 C10' H10' 112.1 . .
N10 C103 H10G 109.5 . .
N10 C103 H10H 109.5 . .
H10G C103 H10H 109.5 . .
N10 C103 H10I 109.5 . .
H10G C103 H10I 109.5 . .
H10H C103 H10I 109.5 . .
C20 O20 Ca1 144.60(12) . .
O20 C20 N20 123.79(19) . .
O20 C20 H20 118.1 . .
N20 C20 H20 118.1 . .
C20 N20 C202 121.92(18) . .
C20 N20 C201 120.2(2) . .
C202 N20 C201 117.9(2) . .
N20 C201 H20A 109.5 . .
N20 C201 H20B 109.5 . .
H20A C201 H20B 109.5 . .
N20 C201 H20C 109.5 . .
H20A C201 H20C 109.5 . .
H20B C201 H20C 109.5 . .
N20 C202 H20D 109.5 . .
N20 C202 H20E 109.5 . .
H20D C202 H20E 109.5 . .
N20 C202 H20F 109.5 . .
H20D C202 H20F 109.5 . .
H20E C202 H20F 109.5 . .
C30 O30 Ca1 129.20(16) . .
C30' O30 Ca1 128.4(3) . .
O30 C30 N30 124.0(2) . .
O30 C30 H30 118 . .
N30 C30 H30 118 . .
C303 N30 C30' 126.4(5) . .
C30 N30 C302 122.5(2) . .
C30 N30 C301 118.8(2) . .
C302 N30 C301 118.7(2) . .
C303 N30 C304 117.4(5) . .
C30' N30 C304 112.2(5) . .
N30 C301 H30A 109.5 . .
N30 C301 H30B 109.5 . .
N30 C301 H30C 109.5 . .
N30 C302 H30D 109.5 . .
N30 C302 H30E 109.5 . .
N30 C302 H30F 109.5 . .
O30 C30' N30 120.2(5) . .
O30 C30' H30' 119.9 . .
N30 C30' H30' 119.9 . .
N30 C303 H30G 109.5 . .
N30 C303 H30H 109.5 . .
H30G C303 H30H 109.5 . .
N30 C303 H30I 109.5 . .
H30G C303 H30I 109.5 . .
H30H C303 H30I 109.5 . .
N30 C304 H30J 109.5 . .
N30 C304 H30K 109.5 . .
H30J C304 H30K 109.5 . .
N30 C304 H30L 109.5 . .
H30J C304 H30L 109.5 . .
H30K C304 H30L 109.5 . .
O40 C40 N40 126.3(3) . .
O40 C40 H40 116.9 . .
N40 C40 H40 116.9 . .
C40 N40 C402 121.1(2) . .
C40 N40 C401 121.2(2) . .
C402 N40 C401 117.6(2) . .
N40 C401 H40A 109.5 . .
N40 C401 H40B 109.5 . .
H40A C401 H40B 109.5 . .
N40 C401 H40C 109.5 . .
H40A C401 H40C 109.5 . .
H40B C401 H40C 109.5 . .
N40 C402 H40D 109.5 . .
N40 C402 H40E 109.5 . .
H40D C402 H40E 109.5 . .
N40 C402 H40F 109.5 . .
H40D C402 H40F 109.5 . .
H40E C402 H40F 109.5 . .
C50 O50 Ca2 145.42(13) . .
O50 C50 N50 124.58(18) . .
O50 C50 H50 117.7 . .
N50 C50 H50 117.7 . .
C50 N50 C502 121.1(2) . .
C50 N50 C501 121.45(17) . .
C502 N50 C501 117.4(2) . .
N50 C501 H50A 109.5 . .
N50 C501 H50B 109.5 . .
H50A C501 H50B 109.5 . .
N50 C501 H50C 109.5 . .
H50A C501 H50C 109.5 . .
H50B C501 H50C 109.5 . .
N50 C502 H50D 109.5 . .
N50 C502 H50E 109.5 . .
H50D C502 H50E 109.5 . .
N50 C502 H50F 109.5 . .
H50D C502 H50F 109.5 . .
H50E C502 H50F 109.5 . .
C60' O60 Ca2 129.8(3) . .
C60 O60 Ca2 129.93(15) . .
C603 N60 C60' 125.4(5) . .
C60 N60 C601 123.2(2) . .
C60 N60 C602 118.9(2) . .
C601 N60 C602 117.9(2) . .
C603 N60 C604 120.2(5) . .
C60' N60 C604 110.4(5) . .
O60 C60 N60 124.8(2) . .
O60 C60 H60 117.6 . .
N60 C60 H60 117.6 . .
N60 C601 H60A 109.5 . .
N60 C601 H60B 109.5 . .
N60 C601 H60C 109.5 . .
N60 C602 H60D 109.5 . .
N60 C602 H60E 109.5 . .
N60 C602 H60F 109.5 . .
O60 C60' N60 122.1(5) . .
O60 C60' H60' 118.9 . .
N60 C60' H60' 118.9 . .
N60 C603 H60G 109.5 . .
N60 C603 H60H 109.5 . .
H60G C603 H60H 109.5 . .
N60 C603 H60I 109.5 . .
H60G C603 H60I 109.5 . .
H60H C603 H60I 109.5 . .
N60 C604 H60J 109.5 . .
N60 C604 H60K 109.5 . .
H60J C604 H60K 109.5 . .
N60 C604 H60L 109.5 . .
H60J C604 H60L 109.5 . .
H60K C604 H60L 109.5 . .
O70 C70 N70 125.3(3) . .
O70 C70 H70 117.4 . .
N70 C70 H70 117.4 . .
C70 N70 C701 122.5(2) . .
C70 N70 C702 120.1(2) . .
C701 N70 C702 117.2(2) . .
N70 C701 H70A 109.5 . .
N70 C701 H70B 109.5 . .
H70A C701 H70B 109.5 . .
N70 C701 H70C 109.5 . .
H70A C701 H70C 109.5 . .
H70B C701 H70C 109.5 . .
N70 C702 H70D 109.5 . .
N70 C702 H70E 109.5 . .
H70D C702 H70E 109.5 . .
N70 C702 H70F 109.5 . .
H70D C702 H70F 109.5 . .
H70E C702 H70F 109.5 . .
O80 C80 N80 126.1(2) . .
O80 C80 H80 116.9 . .
N80 C80 H80 116.9 . .
C80 N80 C801 120.2(2) . .
C80 N80 C802 121.5(2) . .
C801 N80 C802 118.3(2) . .
N80 C801 H80A 109.5 . .
N80 C801 H80B 109.5 . .
H80A C801 H80B 109.5 . .
N80 C801 H80C 109.5 . .
H80A C801 H80C 109.5 . .
H80B C801 H80C 109.5 . .
N80 C802 H80D 109.5 . .
N80 C802 H80E 109.5 . .
H80D C802 H80E 109.5 . .
N80 C802 H80F 109.5 . .
H80D C802 H80F 109.5 . .
H80E C802 H80F 109.5 . .

loop_
_geom_bond_atom_site_label_1
_geom_bond_atom_site_label_2
_geom_bond_distance
_geom_bond_site_symmetry_2
Mn1 O11 2.0759(13) 2_756
Mn1 O11 2.0759(13) .
Mn1 O21 2.1133(13) .
Mn1 O21 2.1133(13) 2_756
Mn1 S2 2.7035(5) 2_756
Mn1 S2 2.7035(5) .
Mn2 O51 2.0781(12) 2_655
Mn2 O51 2.0781(12) .
Mn2 O61 2.1269(12) .
Mn2 O61 2.1269(12) 2_655
Mn2 S6 2.7210(5) .
Mn2 S6 2.7210(5) 2_655
Ca1 O31 2.3075(12) .
Ca1 O20 2.3515(13) .
Ca1 O30 2.3890(15) .
Ca1 O21 2.4683(13) 2_756
Ca1 O31 2.4787(12) 2_756
Ca1 O41 2.5164(13) .
Ca1 S3 2.8888(5) 2_756
Ca1 S4 3.0653(6) .
Ca2 O71 2.3070(12) .
Ca2 O50 2.3661(13) .
Ca2 O60 2.3916(14) .
Ca2 O71 2.4472(12) 2_655
Ca2 O81 2.4800(13) .
Ca2 O61 2.4850(13) 2_655
Ca2 S7 2.8759(5) 2_655
Ca2 S8 3.0250(5) .
O11 C11 1.319(2) .
C11 C12 1.406(3) .
C11 C16 1.414(2) .
C12 C13 1.398(3) .
C12 S2 1.7827(19) .
C13 C14 1.397(3) .
C13 H13 0.95 .
C14 C15 1.402(3) .
C14 C141 1.531(3) .
C141 C144 1.520(3) .
C141 C142 1.524(3) .
C141 C143 1.524(3) .
C142 H14A 0.98 .
C142 H14B 0.98 .
C142 H14C 0.98 .
C143 H14D 0.98 .
C143 H14E 0.98 .
C143 H14F 0.98 .
C144 H14G 0.98 .
C144 H14H 0.98 .
C144 H14I 0.98 .
C15 C16 1.396(3) .
C15 H15 0.95 .
C16 S1 1.7798(18) .
S1 C42 1.7888(19) .
O21 C21 1.324(2) .
O21 Ca1 2.4683(13) 2_756
C21 C26 1.416(3) .
C21 C22 1.418(3) .
C22 C23 1.393(3) .
C22 S3 1.784(2) .
C23 C24 1.387(3) .
C23 H23 0.95 .
C24 C25 1.400(3) .
C24 C241 1.526(3) .
C241 C247 1.426(9) .
C241 C243 1.476(6) .
C241 C242 1.543(5) .
C241 C244 1.569(5) .
C241 C245 1.574(8) .
C241 C246 1.586(5) .
C242 H24A 0.98 .
C242 H24B 0.98 .
C242 H24C 0.98 .
C243 H24D 0.98 .
C243 H24E 0.98 .
C243 H24F 0.98 .
C244 H24G 0.98 .
C244 H24H 0.98 .
C244 H24I 0.98 .
C245 H24J 0.98 .
C245 H24K 0.98 .
C245 H24L 0.98 .
C246 H24M 0.98 .
C246 H24N 0.98 .
C246 H24O 0.98 .
C247 H24P 0.98 .
C247 H24Q 0.98 .
C247 H24R 0.98 .
C25 C26 1.394(3) .
C25 H25 0.95 .
C26 S2 1.789(2) .
O31 C31 1.305(2) .
O31 Ca1 2.4787(12) 2_756
C31 C36 1.428(2) .
C31 C32 1.428(3) .
C32 C33 1.400(2) .
C32 S4 1.7808(18) .
C33 C34 1.405(3) .
C33 H33 0.95 .
C34 C35 1.389(3) .
C34 C341 1.538(3) .
C341 C342 1.483(4) .
C341 C344 1.510(4) .
C341 C343 1.558(4) .
C342 H34A 0.98 .
C342 H34B 0.98 .
C342 H34C 0.98 .
C343 H34D 0.98 .
C343 H34E 0.98 .
C343 H34F 0.98 .
C344 H34G 0.98 .
C344 H34H 0.98 .
C344 H34I 0.98 .
C35 C36 1.384(3) .
C35 H35 0.95 .
C36 S3 1.7842(19) .
S3 Ca1 2.8888(5) 2_756
O41 C41 1.342(2) .
O41 H41 0.822(18) .
C41 C46 1.409(3) .
C41 C42 1.410(3) .
C42 C43 1.397(2) .
C43 C44 1.399(3) .
C43 H43 0.95 .
C44 C45 1.393(3) .
C44 C441 1.539(3) .
C441 C442 1.521(3) .
C441 C443 1.531(3) .
C441 C444 1.542(3) .
C442 H44A 0.98 .
C442 H44B 0.98 .
C442 H44C 0.98 .
C443 H44D 0.98 .
C443 H44E 0.98 .
C443 H44F 0.98 .
C444 H44G 0.98 .
C444 H44H 0.98 .
C444 H44I 0.98 .
C45 C46 1.394(2) .
C45 H45 0.95 .
C46 S4 1.7853(18) .
O51 C51 1.321(2) .
C51 C56 1.406(2) .
C51 C52 1.411(2) .
C52 C53 1.388(2) .
C52 S6 1.7842(18) .
C53 C54 1.407(3) .
C53 H53 0.95 .
C54 C55 1.396(3) .
C54 C541 1.537(3) .
C541 C542 1.505(3) .
C541 C544 1.511(4) .
C541 C543 1.556(4) .
C542 H54A 0.98 .
C542 H54B 0.98 .
C542 H54C 0.98 .
C543 H54D 0.98 .
C543 H54E 0.98 .
C543 H54F 0.98 .
C544 H54G 0.98 .
C544 H54H 0.98 .
C544 H54I 0.98 .
C55 C56 1.394(3) .
C55 H55 0.95 .
C56 S5 1.7807(18) .
S5 C82 1.7873(19) .
O61 C61 1.324(2) .
O61 Ca2 2.4850(13) 2_655
C61 C66 1.420(3) .
C61 C62 1.423(2) .
C62 C63 1.391(2) .
C62 S7 1.7834(19) .
C63 C64 1.388(3) .
C63 H63 0.95 .
C64 C65 1.386(3) .
C64 C641 1.539(3) .
C641 C643 1.526(3) .
C641 C644 1.531(4) .
C641 C642 1.533(4) .
C642 H64A 0.98 .
C642 H64B 0.98 .
C642 H64C 0.98 .
C643 H64D 0.98 .
C643 H64E 0.98 .
C643 H64F 0.98 .
C644 H64G 0.98 .
C644 H64H 0.98 .
C644 H64I 0.98 .
C65 C66 1.402(2) .
C65 H65 0.95 .
C66 S6 1.7958(18) .
O71 C71 1.312(2) .
O71 Ca2 2.4472(12) 2_655
C71 C76 1.422(2) .
C71 C72 1.426(2) .
C72 C73 1.394(2) .
C72 S8 1.7797(18) .
C73 C74 1.396(3) .
C73 H73 0.95 .
C74 C75 1.388(3) .
C74 C741 1.537(3) .
C741 C747 1.490(9) .
C741 C743 1.494(5) .
C741 C746 1.525(9) .
C741 C744 1.538(4) .
C741 C745 1.543(8) .
C741 C742 1.557(4) .
C742 H74A 0.98 .
C742 H74B 0.98 .
C742 H74C 0.98 .
C743 H74D 0.98 .
C743 H74E 0.98 .
C743 H74F 0.98 .
C744 H74G 0.98 .
C744 H74H 0.98 .
C744 H74I 0.98 .
C745 H74J 0.98 .
C745 H74K 0.98 .
C745 H74L 0.98 .
C746 H74M 0.98 .
C746 H74N 0.98 .
C746 H74O 0.98 .
C747 H74P 0.98 .
C747 H74Q 0.98 .
C747 H74R 0.98 .
C75 C76 1.394(2) .
C75 H75 0.95 .
C76 S7 1.7777(18) .
S7 Ca2 2.8759(5) 2_655
O81 C81 1.346(2) .
O81 H81 0.829(17) .
C81 C82 1.405(3) .
C81 C86 1.407(2) .
C82 C83 1.385(3) .
C83 C84 1.397(3) .
C83 H83 0.95 .
C84 C85 1.401(3) .
C84 C841 1.532(3) .
C841 C846 1.450(8) .
C841 C844 1.474(4) .
C841 C842 1.485(7) .
C841 C845 1.555(13) .
C841 C843 1.588(5) .
C841 C847 1.664(8) .
C842 H84A 0.98 .
C842 H84B 0.98 .
C842 H84C 0.98 .
C843 H84D 0.98 .
C843 H84E 0.98 .
C843 H84F 0.98 .
C844 H84G 0.98 .
C844 H84H 0.98 .
C844 H84I 0.98 .
C845 H84J 0.98 .
C845 H84K 0.98 .
C845 H84L 0.98 .
C846 H84M 0.98 .
C846 H84N 0.98 .
C846 H84O 0.98 .
C847 H84P 0.98 .
C847 H84Q 0.98 .
C847 H84R 0.98 .
C85 C86 1.384(2) .
C85 H85 0.95 .
C86 S8 1.7898(18) .
O10 C10 1.145(15) .
C10 N10 1.443(12) .
C10 H10 0.95 .
N10 C103 1.336(16) .
N10 C10' 1.348(15) .
N10 C102 1.406(8) .
N10 C101 1.441(3) .
C101 H10A 0.98 .
C101 H10B 0.98 .
C101 H10C 0.98 .
C102 H10D 0.98 .
C102 H10E 0.98 .
C102 H10F 0.98 .
O10' C10' 1.197(15) .
C10' H10' 0.95 .
C103 H10G 0.98 .
C103 H10H 0.98 .
C103 H10I 0.98 .
O20 C20 1.238(2) .
C20 N20 1.326(3) .
C20 H20 0.95 .
N20 C202 1.451(3) .
N20 C201 1.453(3) .
C201 H20A 0.98 .
C201 H20B 0.98 .
C201 H20C 0.98 .
C202 H20D 0.98 .
C202 H20E 0.98 .
C202 H20F 0.98 .
O30 C30 1.230(3) .
O30 C30' 1.241(7) .
C30 N30 1.350(3) .
C30 H30 0.95 .
N30 C303 1.383(7) .
N30 C30' 1.386(7) .
N30 C302 1.422(3) .
N30 C301 1.455(3) .
N30 C304 1.541(7) .
C301 H30A 0.98 .
C301 H30B 0.98 .
C301 H30C 0.98 .
C302 H30D 0.98 .
C302 H30E 0.98 .
C302 H30F 0.98 .
C30' H30' 0.95 .
C303 H30G 0.98 .
C303 H30H 0.98 .
C303 H30I 0.98 .
C304 H30J 0.98 .
C304 H30K 0.98 .
C304 H30L 0.98 .
O40 C40 1.222(3) .
C40 N40 1.324(3) .
C40 H40 0.95 .
N40 C402 1.439(3) .
N40 C401 1.444(3) .
C401 H40A 0.98 .
C401 H40B 0.98 .
C401 H40C 0.98 .
C402 H40D 0.98 .
C402 H40E 0.98 .
C402 H40F 0.98 .
O50 C50 1.220(2) .
C50 N50 1.324(3) .
C50 H50 0.95 .
N50 C502 1.452(3) .
N50 C501 1.456(3) .
C501 H50A 0.98 .
C501 H50B 0.98 .
C501 H50C 0.98 .
C502 H50D 0.98 .
C502 H50E 0.98 .
C502 H50F 0.98 .
O60 C60' 1.189(7) .
O60 C60 1.225(3) .
N60 C603 1.311(8) .
N60 C60 1.336(3) .
N60 C60' 1.404(7) .
N60 C601 1.415(4) .
N60 C602 1.483(4) .
N60 C604 1.572(8) .
C60 H60 0.95 .
C601 H60A 0.98 .
C601 H60B 0.98 .
C601 H60C 0.98 .
C602 H60D 0.98 .
C602 H60E 0.98 .
C602 H60F 0.98 .
C60' H60' 0.95 .
C603 H60G 0.98 .
C603 H60H 0.98 .
C603 H60I 0.98 .
C604 H60J 0.98 .
C604 H60K 0.98 .
C604 H60L 0.98 .
O70 C70 1.227(3) .
C70 N70 1.328(3) .
C70 H70 0.95 .
N70 C701 1.435(3) .
N70 C702 1.446(3) .
C701 H70A 0.98 .
C701 H70B 0.98 .
C701 H70C 0.98 .
C702 H70D 0.98 .
C702 H70E 0.98 .
C702 H70F 0.98 .
O80 C80 1.219(3) .
C80 N80 1.338(3) .
C80 H80 0.95 .
N80 C801 1.437(3) .
N80 C802 1.446(3) .
C801 H80A 0.98 .
C801 H80B 0.98 .
C801 H80C 0.98 .
C802 H80D 0.98 .
C802 H80E 0.98 .
C802 H80F 0.98 .

loop_
_geom_hbond_atom_site_label_D
_geom_hbond_atom_site_label_H
_geom_hbond_atom_site_label_A
_geom_hbond_distance_DH
_geom_hbond_distance_HA
_geom_hbond_distance_DA
_geom_hbond_angle_DHA
O41 H41 O11 0.822(18) 1.618(18) 2.4395(19) 178(4)
O81 H81 O51 0.829(17) 1.631(19) 2.4335(18) 162(3)
